data_4317813
loop_
_publ_author_name
'Matthew W. Peters'
'Eric J. Werner'
'Michael J. Scott'

_publ_section_title
;
 Enhanced Selectivity for Actinides over Lanthanides with CMPO Ligands
 Secured to a C3-Symmetric Triphenoxymethane Platform
;
_journal_name_full 'Inorganic Chemistry'
_journal_page_first 1707
_journal_page_last 1716
_journal_paper_doi 10.1021/ic011144x
_journal_volume 41
_journal_year 2002
_chemical_formula_sum 'C194.5 H244.75 N24.25 Nd4 O55 P6'
_chemical_formula_weight 4565.18
_chemical_name_common
;
tris(3,5-di-tert-butyl-2-(2-(carbamoylmethylphosphineoxide)ethoxy)phen 
yl)methane
neodymium nitrate complex
;
_chemical_name_systematic
;
   ?
;
_space_group_IT_number 2
_symmetry_cell_setting triclinic
_symmetry_space_group_name_Hall '-P 1'
_symmetry_space_group_name_H-M 'P -1'
_atom_sites_solution_hydrogens geom
_atom_sites_solution_primary direct
_atom_sites_solution_secondary difmap
_audit_creation_method SHELXL-97
_cell_angle_alpha 80.9640(10)
_cell_angle_beta 81.6050(10)
_cell_angle_gamma 86.2560(10)
_cell_formula_units_Z 2
_cell_length_a 14.4930(7)
_cell_length_b 23.0241(11)
_cell_length_c 34.5340(18)
_cell_measurement_temperature 173(2)
_cell_volume 11248.0(10)
_computing_cell_refinement 'Bruker SMART'
_computing_data_collection 'Bruker SMART'
_computing_data_reduction 'Bruker SHELXTL'
_computing_molecular_graphics 'Bruker SHELXTL'
_computing_publication_material 'Bruker SHELXTL'
_computing_structure_refinement 'SHELXL-97 (Sheldrick, 1997)'
_computing_structure_solution 'SHELXS-97 (Sheldrick, 1990)'
_diffrn_ambient_temperature 173(2)
_diffrn_measured_fraction_theta_full 0.950
_diffrn_measured_fraction_theta_max 0.950
_diffrn_measurement_device_type 'CCD area detector'
_diffrn_measurement_method 'phi and omega scans'
_diffrn_radiation_monochromator graphite
_diffrn_radiation_source 'fine-focus sealed tube'
_diffrn_radiation_type MoK\a
_diffrn_radiation_wavelength 0.71073
_diffrn_reflns_av_R_equivalents 0.1029
_diffrn_reflns_av_sigmaI/netI 0.2176
_diffrn_reflns_limit_h_max 15
_diffrn_reflns_limit_h_min -15
_diffrn_reflns_limit_k_max 24
_diffrn_reflns_limit_k_min -24
_diffrn_reflns_limit_l_max 37
_diffrn_reflns_limit_l_min -24
_diffrn_reflns_number 45369
_diffrn_reflns_theta_full 22.50
_diffrn_reflns_theta_max 22.50
_diffrn_reflns_theta_min 0.90
_exptl_absorpt_coefficient_mu 1.030
_exptl_absorpt_correction_T_max 1.0000
_exptl_absorpt_correction_T_min 0.5515
_exptl_absorpt_correction_type SADABS
_exptl_crystal_colour Colorless
_exptl_crystal_density_diffrn 1.348
_exptl_crystal_density_method 'not measured'
_exptl_crystal_description Plates
_exptl_crystal_F_000 4703
_refine_diff_density_max 1.513
_refine_diff_density_min -1.560
_refine_diff_density_rms 0.146
_refine_ls_extinction_method none
_refine_ls_goodness_of_fit_ref 0.986
_refine_ls_hydrogen_treatment mixed
_refine_ls_matrix_type full
_refine_ls_number_parameters 1603
_refine_ls_number_reflns 27965
_refine_ls_number_restraints 0
_refine_ls_restrained_S_all 0.986
_refine_ls_R_factor_all 0.1725
_refine_ls_R_factor_gt 0.0961
_refine_ls_shift/su_max 0.057
_refine_ls_shift/su_mean 0.001
_refine_ls_structure_factor_coef Fsqd
_refine_ls_weighting_details 'calc w=1/[\s^2^(Fo^2^)+(0.1029P)^2^+0.0000P] where P=(Fo^2^+2Fc^2^)/3'
_refine_ls_weighting_scheme calc
_refine_ls_wR_factor_gt 0.2197
_refine_ls_wR_factor_ref 0.2531
_reflns_number_gt 14290
_reflns_number_total 27965
_reflns_threshold_expression >2sigma(I)
_cod_data_source_file ic011144x_4.cif
_cod_data_source_block 12_neodymium_complex
_cod_original_formula_sum 'C194.50 H244.75 N24.25 Nd4 O55 P6'
_cod_database_code 4317813

loop_
_symmetry_equiv_pos_as_xyz
'x, y, z'
'-x, -y, -z'

loop_
_atom_site_label
_atom_site_type_symbol
_atom_site_fract_x
_atom_site_fract_y
_atom_site_fract_z
_atom_site_U_iso_or_equiv
_atom_site_adp_type
_atom_site_occupancy
_atom_site_symmetry_multiplicity
_atom_site_calc_flag
_atom_site_refinement_flags
_atom_site_disorder_assembly
_atom_site_disorder_group
Nd1 Nd 1.11869(5) 0.22962(4) 0.11647(3) 0.0269(2) Uani 1 1 d . . .
P1 P 1.2707(3) 0.31957(18) 0.15646(13) 0.0314(10) Uani 1 1 d . . .
P2 P 1.3108(2) 0.15783(17) 0.05911(12) 0.0256(9) Uani 1 1 d . . .
P3 P 0.9612(2) 0.15463(18) 0.06927(11) 0.0262(10) Uani 1 1 d . . .
O1 O 1.1640(7) 0.1426(4) 0.2890(3) 0.044(3) Uani 1 1 d . . .
O2 O 1.1734(6) 0.0226(4) 0.2185(3) 0.025(2) Uani 1 1 d . . .
O3 O 0.9082(6) 0.0879(4) 0.2616(3) 0.030(2) Uani 1 1 d . . .
O4 O 1.0818(6) 0.2545(4) 0.1808(3) 0.030(2) Uani 1 1 d . . .
O5 O 1.2504(6) 0.2748(4) 0.1326(3) 0.037(3) Uani 1 1 d . . .
O6 O 1.1966(6) 0.1435(5) 0.1466(3) 0.035(3) Uani 1 1 d . . .
O7 O 1.2476(6) 0.2109(4) 0.0675(3) 0.025(2) Uani 1 1 d . . .
O8 O 1.0039(6) 0.1620(4) 0.1538(3) 0.033(3) Uani 1 1 d . . .
O9 O 1.0506(6) 0.1857(4) 0.0675(3) 0.028(2) Uani 1 1 d . . .
N1 N 1.1050(8) 0.2545(5) 0.2432(4) 0.032(3) Uani 1 1 d . . .
H1A H 1.1333 0.2700 0.2597 0.039 Uiso 1 1 calc R . .
N2 N 1.3188(7) 0.0829(5) 0.1633(4) 0.032(3) Uani 1 1 d . . .
H2A H 1.3680 0.0615 0.1549 0.038 Uiso 1 1 calc R . .
N3 N 0.9041(7) 0.0916(5) 0.1712(3) 0.027(3) Uani 1 1 d . . .
H3A H 0.8477 0.0814 0.1692 0.033 Uiso 1 1 calc R . .
C1 C 1.0713(8) 0.0336(6) 0.2933(4) 0.027(4) Uani 1 1 d . . .
H1B H 1.0755 0.0663 0.2705 0.032 Uiso 1 1 calc R . .
C2 C 1.1486(10) 0.0423(6) 0.3190(4) 0.030(4) Uiso 1 1 d . A .
C3 C 1.1880(10) 0.0954(7) 0.3166(5) 0.038(4) Uiso 1 1 d . . .
C4 C 1.2622(11) 0.1016(7) 0.3384(5) 0.048(5) Uiso 1 1 d . . .
C5 C 1.3155(12) 0.1590(8) 0.3325(6) 0.056(5) Uiso 1 1 d . . .
C6 C 1.3959(14) 0.1500(9) 0.3579(6) 0.083(7) Uiso 1 1 d . . .
H6A H 1.4233 0.1879 0.3576 0.124 Uiso 1 1 calc R . .
H6B H 1.4437 0.1226 0.3470 0.124 Uiso 1 1 calc R . .
H6C H 1.3717 0.1337 0.3851 0.124 Uiso 1 1 calc R . .
C7 C 1.3645(15) 0.1692(10) 0.2892(7) 0.091(7) Uiso 1 1 d . . .
H7A H 1.4127 0.1980 0.2866 0.137 Uiso 1 1 calc R . .
H7B H 1.3184 0.1841 0.2715 0.137 Uiso 1 1 calc R . .
H7C H 1.3933 0.1320 0.2821 0.137 Uiso 1 1 calc R . .
C8 C 1.2528(14) 0.2100(9) 0.3431(6) 0.078(6) Uiso 1 1 d . . .
H8A H 1.2821 0.2312 0.3603 0.116 Uiso 1 1 calc R . .
H8B H 1.1929 0.1957 0.3571 0.116 Uiso 1 1 calc R . .
H8C H 1.2423 0.2367 0.3189 0.116 Uiso 1 1 calc R . .
C9 C 1.2856(11) 0.0530(7) 0.3641(5) 0.049(5) Uiso 1 1 d . . .
H9A H 1.3310 0.0568 0.3807 0.059 Uiso 1 1 calc R . .
C10 C 1.2475(11) -0.0005(7) 0.3672(5) 0.044(4) Uiso 1 1 d . A .
C11 C 1.2762(12) -0.0545(8) 0.3988(6) 0.055(5) Uiso 1 1 d . . .
C12 C 1.229(2) -0.1107(15) 0.3964(11) 0.096(11) Uiso 0.67 1 d P A 1
H12A H 1.2601 -0.1285 0.3737 0.144 Uiso 0.67 1 calc PR A 1
H12B H 1.1630 -0.1013 0.3931 0.144 Uiso 0.67 1 calc PR A 1
H12C H 1.2323 -0.1385 0.4207 0.144 Uiso 0.67 1 calc PR A 1
C13 C 1.386(2) -0.0590(15) 0.3911(11) 0.095(11) Uiso 0.67 1 d P A 1
H13A H 1.4106 -0.0200 0.3897 0.142 Uiso 0.67 1 calc PR A 1
H13B H 1.4064 -0.0741 0.3661 0.142 Uiso 0.67 1 calc PR A 1
H13C H 1.4095 -0.0859 0.4128 0.142 Uiso 0.67 1 calc PR A 1
C14 C 1.251(2) -0.0356(15) 0.4385(11) 0.095(11) Uiso 0.67 1 d P A 1
H14A H 1.2832 0.0001 0.4393 0.142 Uiso 0.67 1 calc PR A 1
H14B H 1.2692 -0.0670 0.4589 0.142 Uiso 0.67 1 calc PR A 1
H14C H 1.1832 -0.0276 0.4434 0.142 Uiso 0.67 1 calc PR A 1
C12A C 1.322(5) -0.099(3) 0.375(2) 0.09(2) Uiso 0.33 1 d P A 2
H12D H 1.3755 -0.0821 0.3575 0.137 Uiso 0.33 1 calc PR A 2
H12E H 1.2775 -0.1118 0.3601 0.137 Uiso 0.33 1 calc PR A 2
H12F H 1.3436 -0.1329 0.3934 0.137 Uiso 0.33 1 calc PR A 2
C13A C 1.340(4) -0.038(3) 0.4273(19) 0.069(17) Uiso 0.33 1 d P A 2
H13D H 1.3794 -0.0728 0.4357 0.104 Uiso 0.33 1 calc PR A 2
H13E H 1.3012 -0.0258 0.4505 0.104 Uiso 0.33 1 calc PR A 2
H13F H 1.3791 -0.0062 0.4137 0.104 Uiso 0.33 1 calc PR A 2
C14A C 1.180(3) -0.081(2) 0.4257(16) 0.050(14) Uiso 0.33 1 d P A 2
H14D H 1.1892 -0.0899 0.4536 0.076 Uiso 0.33 1 calc PR A 2
H14E H 1.1651 -0.1172 0.4166 0.076 Uiso 0.33 1 calc PR A 2
H14F H 1.1279 -0.0520 0.4229 0.076 Uiso 0.33 1 calc PR A 2
C15 C 1.1793(9) -0.0060(6) 0.3439(4) 0.030(4) Uiso 1 1 d . . .
H15A H 1.1533 -0.0431 0.3449 0.036 Uiso 1 1 calc R A .
C16 C 1.0805(9) -0.0231(6) 0.2766(4) 0.023(3) Uiso 1 1 d . . .
C17 C 1.1289(9) -0.0266(6) 0.2396(4) 0.024(3) Uiso 1 1 d . . .
C18 C 1.1257(9) -0.0759(6) 0.2214(4) 0.024(3) Uiso 1 1 d . . .
C19 C 1.1699(9) -0.0821(6) 0.1782(4) 0.028(4) Uiso 1 1 d . . .
C20 C 1.2791(10) -0.0791(7) 0.1727(5) 0.048(5) Uiso 1 1 d . . .
H20A H 1.3032 -0.1012 0.1960 0.072 Uiso 1 1 calc R . .
H20B H 1.2960 -0.0379 0.1695 0.072 Uiso 1 1 calc R . .
H20C H 1.3062 -0.0962 0.1491 0.072 Uiso 1 1 calc R . .
C21 C 1.1477(12) -0.1376(7) 0.1641(5) 0.055(5) Uiso 1 1 d . . .
H21A H 1.1720 -0.1719 0.1809 0.082 Uiso 1 1 calc R . .
H21B H 1.1767 -0.1375 0.1366 0.082 Uiso 1 1 calc R . .
H21C H 1.0799 -0.1396 0.1657 0.082 Uiso 1 1 calc R . .
C22 C 1.1364(12) -0.0282(7) 0.1479(5) 0.058(5) Uiso 1 1 d . . .
H22A H 1.0706 -0.0319 0.1456 0.087 Uiso 1 1 calc R . .
H22B H 1.1741 -0.0284 0.1220 0.087 Uiso 1 1 calc R . .
H22C H 1.1440 0.0087 0.1576 0.087 Uiso 1 1 calc R . .
C23 C 1.0758(9) -0.1239(6) 0.2425(4) 0.028(4) Uiso 1 1 d . . .
H23A H 1.0709 -0.1571 0.2298 0.034 Uiso 1 1 calc R . .
C24 C 1.0333(10) -0.1244(6) 0.2812(4) 0.031(4) Uiso 1 1 d . . .
C25 C 0.9793(11) -0.1766(7) 0.3042(5) 0.047(5) Uiso 1 1 d . . .
C26 C 0.9607(14) -0.2181(9) 0.2755(6) 0.075(6) Uiso 1 1 d . . .
H26A H 1.0152 -0.2202 0.2553 0.112 Uiso 1 1 calc R . .
H26B H 0.9061 -0.2029 0.2628 0.112 Uiso 1 1 calc R . .
H26C H 0.9489 -0.2574 0.2903 0.112 Uiso 1 1 calc R . .
C27 C 0.8815(14) -0.1565(9) 0.3238(7) 0.086(7) Uiso 1 1 d . . .
H27A H 0.8824 -0.1572 0.3522 0.129 Uiso 1 1 calc R . .
H27B H 0.8348 -0.1833 0.3200 0.129 Uiso 1 1 calc R . .
H27C H 0.8655 -0.1165 0.3116 0.129 Uiso 1 1 calc R . .
C28 C 1.0300(15) -0.2058(10) 0.3375(7) 0.090(7) Uiso 1 1 d . . .
H28A H 1.0954 -0.2141 0.3273 0.135 Uiso 1 1 calc R . .
H28B H 1.0006 -0.2427 0.3495 0.135 Uiso 1 1 calc R . .
H28C H 1.0270 -0.1796 0.3575 0.135 Uiso 1 1 calc R . .
C29 C 1.0334(9) -0.0729(6) 0.2968(4) 0.024(3) Uiso 1 1 d . . .
H29A H 1.0001 -0.0709 0.3224 0.029 Uiso 1 1 calc R . .
C30 C 0.9733(10) 0.0414(6) 0.3190(4) 0.030(4) Uiso 1 1 d . . .
C31 C 0.8966(9) 0.0703(6) 0.3011(4) 0.023(3) Uiso 1 1 d . . .
C32 C 0.8134(10) 0.0883(6) 0.3254(5) 0.033(4) Uiso 1 1 d . . .
C33 C 0.7373(11) 0.1259(7) 0.3080(5) 0.042(4) Uiso 1 1 d . . .
C34 C 0.6584(11) 0.1390(8) 0.3402(5) 0.055(5) Uiso 1 1 d . . .
H34A H 0.6840 0.1551 0.3608 0.082 Uiso 1 1 calc R . .
H34B H 0.6272 0.1025 0.3518 0.082 Uiso 1 1 calc R . .
H34C H 0.6132 0.1677 0.3287 0.082 Uiso 1 1 calc R . .
C35 C 0.7782(11) 0.1853(7) 0.2884(5) 0.051(5) Uiso 1 1 d . . .
H35A H 0.8056 0.2028 0.3080 0.077 Uiso 1 1 calc R . .
H35B H 0.7284 0.2119 0.2786 0.077 Uiso 1 1 calc R . .
H35C H 0.8265 0.1789 0.2663 0.077 Uiso 1 1 calc R . .
C36 C 0.6911(12) 0.0982(8) 0.2773(6) 0.061(5) Uiso 1 1 d . . .
H36A H 0.6767 0.0573 0.2881 0.091 Uiso 1 1 calc R . .
H36B H 0.7342 0.0991 0.2526 0.091 Uiso 1 1 calc R . .
H36C H 0.6333 0.1207 0.2721 0.091 Uiso 1 1 calc R . .
C37 C 0.8092(11) 0.0678(6) 0.3650(5) 0.038(4) Uiso 1 1 d . . .
H37A H 0.7530 0.0768 0.3813 0.046 Uiso 1 1 calc R . .
C38 C 0.8799(10) 0.0347(6) 0.3842(5) 0.035(4) Uiso 1 1 d . . .
C39 C 0.8740(13) 0.0111(8) 0.4282(6) 0.062(5) Uiso 1 1 d . . .
C40 C 0.7792(15) 0.0318(10) 0.4485(7) 0.091(7) Uiso 1 1 d . . .
H40A H 0.7292 0.0184 0.4361 0.137 Uiso 1 1 calc R . .
H40B H 0.7756 0.0749 0.4456 0.137 Uiso 1 1 calc R . .
H40C H 0.7720 0.0153 0.4766 0.137 Uiso 1 1 calc R . .
C41 C 0.8801(16) -0.0559(9) 0.4343(7) 0.096(8) Uiso 1 1 d . . .
H41A H 0.8182 -0.0707 0.4343 0.143 Uiso 1 1 calc R . .
H41B H 0.9022 -0.0706 0.4596 0.143 Uiso 1 1 calc R . .
H41C H 0.9238 -0.0695 0.4128 0.143 Uiso 1 1 calc R . .
C42 C 0.9552(17) 0.0371(11) 0.4443(8) 0.113(9) Uiso 1 1 d . . .
H42A H 0.9341 0.0750 0.4528 0.169 Uiso 1 1 calc R . .
H42B H 1.0086 0.0428 0.4233 0.169 Uiso 1 1 calc R . .
H42C H 0.9738 0.0097 0.4668 0.169 Uiso 1 1 calc R . .
C43 C 0.9627(10) 0.0253(6) 0.3591(5) 0.036(4) Uiso 1 1 d . . .
H43A H 1.0146 0.0067 0.3706 0.044 Uiso 1 1 calc R . .
C44 C 1.0739(10) 0.1700(7) 0.2975(5) 0.039(4) Uiso 1 1 d . . .
H44A H 1.0758 0.1980 0.3164 0.047 Uiso 1 1 calc R . .
H44B H 1.0284 0.1399 0.3097 0.047 Uiso 1 1 calc R . .
C45 C 1.0445(10) 0.2026(6) 0.2589(4) 0.032(4) Uiso 1 1 d . . .
H45A H 1.0503 0.1754 0.2390 0.039 Uiso 1 1 calc R . .
H45B H 0.9784 0.2166 0.2636 0.039 Uiso 1 1 calc R . .
C46 C 1.1163(10) 0.2769(7) 0.2054(5) 0.033(4) Uiso 1 1 d . . .
C47 C 1.1722(9) 0.3320(6) 0.1940(4) 0.025(3) Uiso 1 1 d . . .
H47A H 1.1952 0.3420 0.2176 0.031 Uiso 1 1 calc R . .
H47B H 1.1318 0.3653 0.1835 0.031 Uiso 1 1 calc R . .
C48 C 1.2923(9) 0.3891(6) 0.1261(4) 0.028(4) Uiso 1 1 d . . .
C49 C 1.3105(12) 0.3905(8) 0.0849(5) 0.055(5) Uiso 1 1 d . . .
H49A H 1.3129 0.3554 0.0734 0.066 Uiso 1 1 calc R . .
C50 C 1.3244(12) 0.4437(8) 0.0621(6) 0.060(5) Uiso 1 1 d . . .
H50A H 1.3329 0.4461 0.0341 0.072 Uiso 1 1 calc R . .
C51 C 1.3266(13) 0.4936(9) 0.0785(6) 0.071(6) Uiso 1 1 d . . .
H51A H 1.3394 0.5299 0.0619 0.085 Uiso 1 1 calc R . .
C52 C 1.3104(13) 0.4920(9) 0.1190(6) 0.067(6) Uiso 1 1 d . . .
H52A H 1.3124 0.5271 0.1301 0.080 Uiso 1 1 calc R . .
C53 C 1.2916(11) 0.4407(7) 0.1428(5) 0.049(5) Uiso 1 1 d . . .
H53A H 1.2782 0.4396 0.1707 0.059 Uiso 1 1 calc R . .
C54 C 1.3701(9) 0.2963(6) 0.1807(4) 0.029(4) Uiso 1 1 d . . .
C55 C 1.4007(11) 0.2391(7) 0.1827(5) 0.045(4) Uiso 1 1 d . . .
H55A H 1.3648 0.2120 0.1738 0.054 Uiso 1 1 calc R . .
C56 C 1.4827(12) 0.2191(8) 0.1975(6) 0.060(5) Uiso 1 1 d . . .
H56A H 1.5039 0.1791 0.1981 0.072 Uiso 1 1 calc R . .
C57 C 1.5317(13) 0.2574(8) 0.2108(6) 0.059(5) Uiso 1 1 d . . .
H57A H 1.5847 0.2431 0.2233 0.071 Uiso 1 1 calc R . .
C58 C 1.5088(15) 0.3140(10) 0.2072(6) 0.081(7) Uiso 1 1 d . . .
H58A H 1.5481 0.3406 0.2147 0.098 Uiso 1 1 calc R . .
C59 C 1.4239(15) 0.3355(10) 0.1919(7) 0.086(7) Uiso 1 1 d . . .
H59A H 1.4056 0.3761 0.1897 0.104 Uiso 1 1 calc R . .
C60 C 1.2624(9) 0.0322(6) 0.2294(4) 0.030(4) Uiso 1 1 d . . .
H60A H 1.3063 -0.0015 0.2243 0.036 Uiso 1 1 calc R . .
H60B H 1.2556 0.0352 0.2579 0.036 Uiso 1 1 calc R . .
C61 C 1.3000(9) 0.0881(6) 0.2054(4) 0.026(3) Uiso 1 1 d . . .
H61A H 1.2542 0.1212 0.2093 0.031 Uiso 1 1 calc R . .
H61B H 1.3584 0.0969 0.2146 0.031 Uiso 1 1 calc R . .
C62 C 1.2641(10) 0.1093(6) 0.1372(4) 0.026(4) Uiso 1 1 d . . .
C63 C 1.2856(10) 0.0920(6) 0.0967(4) 0.029(4) Uiso 1 1 d . . .
H63A H 1.2317 0.0723 0.0907 0.035 Uiso 1 1 calc R . .
H63B H 1.3402 0.0639 0.0957 0.035 Uiso 1 1 calc R . .
C64 C 1.4305(10) 0.1721(6) 0.0583(5) 0.032(4) Uiso 1 1 d . . .
C65 C 1.4477(13) 0.2104(8) 0.0830(6) 0.063(5) Uiso 1 1 d . . .
H65A H 1.3979 0.2322 0.0961 0.075 Uiso 1 1 calc R . .
C66 C 1.5385(15) 0.2166(9) 0.0885(7) 0.080(7) Uiso 1 1 d . . .
H66A H 1.5518 0.2387 0.1079 0.096 Uiso 1 1 calc R . .
C67 C 1.6118(13) 0.1895(8) 0.0648(6) 0.060(5) Uiso 1 1 d . . .
H67A H 1.6746 0.1989 0.0650 0.072 Uiso 1 1 calc R . .
C68 C 1.5934(11) 0.1507(7) 0.0421(5) 0.046(4) Uiso 1 1 d . . .
H68A H 1.6424 0.1290 0.0285 0.055 Uiso 1 1 calc R . .
C69 C 1.5019(10) 0.1432(7) 0.0389(5) 0.040(4) Uiso 1 1 d . . .
H69A H 1.4884 0.1166 0.0223 0.048 Uiso 1 1 calc R . .
C70 C 1.2993(10) 0.1365(6) 0.0126(4) 0.032(4) Uiso 1 1 d . . .
C71 C 1.2643(11) 0.1803(8) -0.0149(5) 0.053(5) Uiso 1 1 d . . .
H71A H 1.2493 0.2188 -0.0085 0.063 Uiso 1 1 calc R . .
C72 C 1.2516(14) 0.1672(9) -0.0519(7) 0.077(6) Uiso 1 1 d . . .
H72A H 1.2284 0.1965 -0.0711 0.092 Uiso 1 1 calc R . .
C73 C 1.2735(13) 0.1109(8) -0.0598(6) 0.064(6) Uiso 1 1 d . . .
H73A H 1.2658 0.1016 -0.0850 0.077 Uiso 1 1 calc R . .
C74 C 1.3050(13) 0.0691(9) -0.0333(6) 0.065(6) Uiso 1 1 d . . .
H74A H 1.3192 0.0307 -0.0399 0.078 Uiso 1 1 calc R . .
C75 C 1.3175(12) 0.0801(8) 0.0028(6) 0.054(5) Uiso 1 1 d . . .
H75A H 1.3386 0.0493 0.0216 0.065 Uiso 1 1 calc R . .
C76 C 0.9001(10) 0.0396(6) 0.2400(4) 0.029(4) Uiso 1 1 d . . .
H76A H 0.8336 0.0345 0.2384 0.035 Uiso 1 1 calc R . .
H76B H 0.9258 0.0026 0.2541 0.035 Uiso 1 1 calc R . .
C77 C 0.9530(11) 0.0528(7) 0.1992(5) 0.040(4) Uiso 1 1 d . . .
H77A H 1.0121 0.0708 0.2011 0.048 Uiso 1 1 calc R . .
H77B H 0.9694 0.0153 0.1888 0.048 Uiso 1 1 calc R . .
C78 C 0.9324(9) 0.1397(6) 0.1484(4) 0.022(3) Uiso 1 1 d . . .
C79 C 0.8831(9) 0.1625(6) 0.1150(4) 0.027(4) Uiso 1 1 d . . .
H79A H 0.8641 0.2044 0.1156 0.032 Uiso 1 1 calc R . .
H79B H 0.8263 0.1402 0.1164 0.032 Uiso 1 1 calc R . .
C80 C 0.9838(10) 0.0793(6) 0.0670(4) 0.029(4) Uiso 1 1 d . . .
C81 C 0.9168(10) 0.0367(6) 0.0832(5) 0.037(4) Uiso 1 1 d . . .
H81A H 0.8585 0.0481 0.0970 0.044 Uiso 1 1 calc R . .
C82 C 0.9378(12) -0.0221(8) 0.0786(5) 0.054(5) Uiso 1 1 d . . .
H82A H 0.8926 -0.0506 0.0891 0.065 Uiso 1 1 calc R . .
C83 C 1.0232(11) -0.0400(7) 0.0591(5) 0.046(4) Uiso 1 1 d . . .
H83A H 1.0370 -0.0802 0.0566 0.055 Uiso 1 1 calc R . .
C84 C 1.0860(12) 0.0010(7) 0.0439(5) 0.052(5) Uiso 1 1 d . . .
H84A H 1.1449 -0.0109 0.0309 0.062 Uiso 1 1 calc R . .
C85 C 1.0671(10) 0.0601(6) 0.0467(4) 0.029(4) Uiso 1 1 d . . .
H85A H 1.1119 0.0880 0.0344 0.035 Uiso 1 1 calc R . .
C86 C 0.8984(9) 0.1835(6) 0.0285(4) 0.024(3) Uiso 1 1 d . . .
C87 C 0.8694(10) 0.1483(7) 0.0052(5) 0.036(4) Uiso 1 1 d . . .
H87A H 0.8819 0.1070 0.0102 0.043 Uiso 1 1 calc R . .
C88 C 0.8216(11) 0.1722(7) -0.0260(5) 0.044(4) Uiso 1 1 d . . .
H88A H 0.8001 0.1477 -0.0423 0.053 Uiso 1 1 calc R . .
C89 C 0.8062(11) 0.2325(7) -0.0329(5) 0.047(5) Uiso 1 1 d . . .
H89A H 0.7744 0.2492 -0.0544 0.057 Uiso 1 1 calc R . .
C90 C 0.8336(10) 0.2676(7) -0.0109(4) 0.034(4) Uiso 1 1 d . . .
H90A H 0.8213 0.3089 -0.0163 0.041 Uiso 1 1 calc R . .
C91 C 0.8816(10) 0.2430(7) 0.0208(5) 0.037(4) Uiso 1 1 d . . .
H91A H 0.9024 0.2679 0.0369 0.045 Uiso 1 1 calc R . .
N4 N 1.0055(9) 0.3421(7) 0.0997(3) 0.033(3) Uani 1 1 d . . .
O10 O 0.9722(7) 0.2915(5) 0.1033(3) 0.041(3) Uani 1 1 d . . .
O11 O 1.0936(7) 0.3412(4) 0.1024(3) 0.037(3) Uani 1 1 d . . .
O12 O 0.9623(8) 0.3898(5) 0.0934(4) 0.054(3) Uani 1 1 d . . .
Nd2 Nd 0.61525(6) -0.01921(4) 0.18144(3) 0.0419(3) Uani 1 1 d . . .
N5 N 0.8049(9) -0.0664(6) 0.1788(5) 0.048(4) Uani 1 1 d . . .
O13 O 0.7631(7) -0.0633(5) 0.1497(4) 0.050(3) Uani 1 1 d . . .
O14 O 0.7618(8) -0.0519(6) 0.2097(4) 0.070(4) Uani 1 1 d . . .
O15 O 0.8895(8) -0.0840(5) 0.1775(5) 0.081(5) Uani 1 1 d . . .
N6 N 0.5087(12) -0.0036(7) 0.2576(6) 0.068(5) Uani 1 1 d . . .
O16 O 0.5958(8) -0.0202(5) 0.2531(3) 0.055(3) Uani 1 1 d . . .
O17 O 0.4712(8) -0.0042(6) 0.2259(5) 0.072(4) Uani 1 1 d . . .
O18 O 0.4677(10) 0.0079(7) 0.2893(5) 0.095(5) Uani 1 1 d . . .
N7 N 0.5332(9) 0.0144(6) 0.1093(5) 0.048(4) Uani 1 1 d . . .
O19 O 0.6167(9) -0.0044(6) 0.1076(3) 0.069(4) Uani 1 1 d . . .
O20 O 0.4979(8) 0.0321(5) 0.1395(4) 0.062(4) Uani 1 1 d . . .
O21 O 0.4920(8) 0.0169(5) 0.0791(4) 0.059(4) Uani 1 1 d . . .
N8 N 0.5357(10) -0.1351(7) 0.1816(5) 0.063(5) Uani 1 1 d . . .
O22 O 0.5975(8) -0.1291(5) 0.2033(4) 0.059(3) Uani 1 1 d . . .
O23 O 0.5103(11) -0.0887(7) 0.1634(6) 0.123(8) Uani 1 1 d . . .
O24 O 0.5050(11) -0.1820(6) 0.1816(6) 0.113(7) Uani 1 1 d . . .
N9 N 0.6669(9) 0.1053(7) 0.1738(5) 0.048(4) Uani 1 1 d . . .
O25 O 0.7166(7) 0.0663(5) 0.1560(4) 0.049(3) Uani 1 1 d . . .
O26 O 0.5929(9) 0.0878(5) 0.1948(4) 0.071(4) Uani 1 1 d . . .
O27 O 0.6885(8) 0.1550(5) 0.1695(4) 0.070(4) Uani 1 1 d . . .
Nd1' Nd 0.64308(5) -0.37542(4) 0.35335(3) 0.0271(2) Uani 1 1 d . . .
P1' P 0.3976(3) -0.41476(19) 0.38492(13) 0.0348(11) Uani 1 1 d . . .
P2' P 0.5797(3) -0.21707(17) 0.33350(12) 0.0299(10) Uani 1 1 d . . .
P3' P 0.7171(3) -0.52980(18) 0.37800(12) 0.0306(10) Uani 1 1 d . . .
O1' O 0.5224(6) -0.4301(4) 0.2115(3) 0.031(2) Uani 1 1 d . . .
O2' O 0.7493(6) -0.3301(4) 0.1770(3) 0.026(2) Uani 1 1 d . . .
O3' O 0.7773(6) -0.5111(4) 0.2090(3) 0.025(2) Uani 1 1 d . . .
O4' O 0.5454(6) -0.4129(5) 0.3101(3) 0.040(3) Uani 1 1 d . . .
O5' O 0.4830(6) -0.3841(4) 0.3861(3) 0.033(3) Uani 1 1 d . . .
O6' O 0.6669(7) -0.3172(4) 0.2879(3) 0.039(3) Uani 1 1 d . . .
O7' O 0.5768(7) -0.2764(4) 0.3581(3) 0.041(3) Uani 1 1 d . . .
O8' O 0.7486(7) -0.4303(4) 0.3067(3) 0.040(3) Uani 1 1 d . . .
O9' O 0.6500(6) -0.4788(4) 0.3817(3) 0.032(3) Uani 1 1 d . . .
N1' N 0.4781(7) -0.4872(5) 0.2934(3) 0.029(3) Uani 1 1 d . . .
H1'A H 0.4288 -0.5089 0.2988 0.035 Uiso 1 1 calc R . .
N2' N 0.6388(8) -0.2529(5) 0.2344(3) 0.031(3) Uani 1 1 d . . .
H2'A H 0.6422 -0.2165 0.2220 0.037 Uiso 1 1 calc R . .
N3' N 0.8552(8) -0.4802(5) 0.2728(3) 0.027(3) Uani 1 1 d . . .
H3'A H 0.8934 -0.5115 0.2725 0.033 Uiso 1 1 calc R . .
C1' C 0.6866(8) -0.4323(6) 0.1541(4) 0.022(3) Uani 1 1 d . . .
H1'B H 0.6877 -0.4281 0.1825 0.026 Uiso 1 1 calc R . .
C2' C 0.5889(9) -0.4102(6) 0.1428(4) 0.022(3) Uiso 1 1 d . B .
C3' C 0.5103(9) -0.4104(6) 0.1733(4) 0.023(3) Uiso 1 1 d . . .
C4' C 0.4233(10) -0.3843(6) 0.1632(4) 0.030(4) Uiso 1 1 d . . .
C5' C 0.3404(11) -0.3761(7) 0.1956(5) 0.040(4) Uiso 1 1 d . . .
C6' C 0.3089(12) -0.4381(7) 0.2169(5) 0.056(5) Uiso 1 1 d . . .
H6'A H 0.3523 -0.4544 0.2355 0.084 Uiso 1 1 calc R . .
H6'B H 0.3089 -0.4644 0.1971 0.084 Uiso 1 1 calc R . .
H6'C H 0.2459 -0.4344 0.2313 0.084 Uiso 1 1 calc R . .
C7' C 0.2538(11) -0.3437(7) 0.1764(5) 0.054(5) Uiso 1 1 d . . .
H7'A H 0.2707 -0.3041 0.1633 0.081 Uiso 1 1 calc R . .
H7'B H 0.2005 -0.3408 0.1971 0.081 Uiso 1 1 calc R . .
H7'C H 0.2370 -0.3663 0.1568 0.081 Uiso 1 1 calc R . .
C8' C 0.3634(12) -0.3383(8) 0.2248(5) 0.056(5) Uiso 1 1 d . . .
H8'A H 0.4174 -0.3561 0.2371 0.085 Uiso 1 1 calc R . .
H8'B H 0.3096 -0.3354 0.2453 0.085 Uiso 1 1 calc R . .
H8'C H 0.3781 -0.2989 0.2108 0.085 Uiso 1 1 calc R . .
C9' C 0.4185(10) -0.3623(6) 0.1247(4) 0.034(4) Uiso 1 1 d . . .
H9'A H 0.3605 -0.3452 0.1180 0.040 Uiso 1 1 calc R . .
C10' C 0.4937(9) -0.3631(6) 0.0942(4) 0.026(3) Uiso 1 1 d . B .
C11' C 0.4858(11) -0.3349(7) 0.0522(5) 0.039(4) Uiso 1 1 d . . .
C12' C 0.5597(19) -0.2907(13) 0.0405(9) 0.067(8) Uiso 0.67 1 d P B 3
H12G H 0.5422 -0.2566 0.0541 0.100 Uiso 0.67 1 calc PR B 3
H12H H 0.5663 -0.2781 0.0118 0.100 Uiso 0.67 1 calc PR B 3
H12I H 0.6192 -0.3085 0.0478 0.100 Uiso 0.67 1 calc PR B 3
C13' C 0.5232(19) -0.3873(12) 0.0251(8) 0.062(8) Uiso 0.67 1 d P B 3
H13G H 0.5908 -0.3939 0.0245 0.093 Uiso 0.67 1 calc PR B 3
H13H H 0.5087 -0.3753 -0.0019 0.093 Uiso 0.67 1 calc PR B 3
H13I H 0.4921 -0.4238 0.0367 0.093 Uiso 0.67 1 calc PR B 3
C14' C 0.3964(19) -0.3118(13) 0.0430(9) 0.066(9) Uiso 0.67 1 d P B 3
H14G H 0.3703 -0.2851 0.0617 0.100 Uiso 0.67 1 calc PR B 3
H14H H 0.3546 -0.3443 0.0451 0.100 Uiso 0.67 1 calc PR B 3
H14I H 0.4031 -0.2903 0.0160 0.100 Uiso 0.67 1 calc PR B 3
C12B C 0.466(5) -0.268(3) 0.055(2) 0.08(2) Uiso 0.33 1 d P B 4
H12J H 0.4000 -0.2610 0.0643 0.127 Uiso 0.33 1 calc PR B 4
H12K H 0.4827 -0.2451 0.0288 0.127 Uiso 0.33 1 calc PR B 4
H12L H 0.5041 -0.2565 0.0736 0.127 Uiso 0.33 1 calc PR B 4
C13B C 0.557(4) -0.339(3) 0.0226(16) 0.057(15) Uiso 0.33 1 d P B 4
H13J H 0.6123 -0.3211 0.0287 0.085 Uiso 0.33 1 calc PR B 4
H13K H 0.5394 -0.3179 -0.0023 0.085 Uiso 0.33 1 calc PR B 4
H13L H 0.5724 -0.3803 0.0201 0.085 Uiso 0.33 1 calc PR B 4
C14B C 0.391(3) -0.354(2) 0.0378(15) 0.041(13) Uiso 0.33 1 d P B 4
H14J H 0.3454 -0.3204 0.0372 0.061 Uiso 0.33 1 calc PR B 4
H14K H 0.3649 -0.3872 0.0563 0.061 Uiso 0.33 1 calc PR B 4
H14L H 0.4062 -0.3647 0.0112 0.061 Uiso 0.33 1 calc PR B 4
C15' C 0.5782(9) -0.3879(6) 0.1045(4) 0.024(3) Uiso 1 1 d . . .
H15B H 0.6301 -0.3895 0.0844 0.029 Uiso 1 1 calc R B .
C16' C 0.7629(9) -0.3922(6) 0.1274(4) 0.023(3) Uiso 1 1 d . C .
C17' C 0.7946(10) -0.3436(6) 0.1396(5) 0.032(4) Uiso 1 1 d . . .
C18' C 0.8709(9) -0.3141(6) 0.1194(4) 0.029(4) Uiso 1 1 d . . .
C19' C 0.9172(10) -0.2681(7) 0.1385(5) 0.038(4) Uiso 1 1 d . . .
C20' C 0.9584(12) -0.3032(7) 0.1734(5) 0.055(5) Uiso 1 1 d . . .
H20D H 1.0146 -0.3256 0.1638 0.082 Uiso 1 1 calc R . .
H20E H 0.9125 -0.3304 0.1886 0.082 Uiso 1 1 calc R . .
H20F H 0.9747 -0.2762 0.1905 0.082 Uiso 1 1 calc R . .
C21' C 0.8556(12) -0.2153(7) 0.1498(5) 0.053(5) Uiso 1 1 d . . .
H21D H 0.8087 -0.2285 0.1725 0.080 Uiso 1 1 calc R . .
H21E H 0.8241 -0.1973 0.1273 0.080 Uiso 1 1 calc R . .
H21F H 0.8943 -0.1864 0.1570 0.080 Uiso 1 1 calc R . .
C22' C 0.9970(12) -0.2396(8) 0.1095(6) 0.065(6) Uiso 1 1 d . . .
H22D H 1.0435 -0.2701 0.1019 0.098 Uiso 1 1 calc R . .
H22E H 1.0261 -0.2116 0.1221 0.098 Uiso 1 1 calc R . .
H22F H 0.9726 -0.2188 0.0858 0.098 Uiso 1 1 calc R . .
C23' C 0.9027(9) -0.3272(6) 0.0828(4) 0.027(4) Uiso 1 1 d . . .
H23B H 0.9503 -0.3042 0.0669 0.033 Uiso 1 1 calc R . .
C24' C 0.8685(9) -0.3737(6) 0.0669(4) 0.027(4) Uiso 1 1 d . C .
C25' C 0.9009(10) -0.3828(7) 0.0245(5) 0.036(4) Uiso 1 1 d . . .
C26' C 0.876(2) -0.3259(13) -0.0053(9) 0.073(9) Uiso 0.66 1 d P C 5
H26D H 0.8232 -0.3038 0.0071 0.109 Uiso 0.66 1 calc PR C 5
H26E H 0.8606 -0.3377 -0.0295 0.109 Uiso 0.66 1 calc PR C 5
H26F H 0.9305 -0.3009 -0.0120 0.109 Uiso 0.66 1 calc PR C 5
C27' C 1.0057(15) -0.3934(11) 0.0155(7) 0.039(6) Uiso 0.66 1 d P C 5
H27D H 1.0374 -0.3683 0.0294 0.058 Uiso 0.66 1 calc PR C 5
H27E H 1.0251 -0.3839 -0.0131 0.058 Uiso 0.66 1 calc PR C 5
H27F H 1.0222 -0.4348 0.0243 0.058 Uiso 0.66 1 calc PR C 5
C28' C 0.8545(18) -0.4312(11) 0.0115(8) 0.048(7) Uiso 0.66 1 d P C 5
H28D H 0.7867 -0.4235 0.0151 0.072 Uiso 0.66 1 calc PR C 5
H28E H 0.8695 -0.4688 0.0275 0.072 Uiso 0.66 1 calc PR C 5
H28F H 0.8767 -0.4331 -0.0165 0.072 Uiso 0.66 1 calc PR C 5
C26B C 0.979(3) -0.349(2) 0.0071(15) 0.043(13) Uiso 0.33 1 d P C 6
H26G H 0.9605 -0.3066 0.0054 0.064 Uiso 0.33 1 calc PR C 6
H26H H 1.0008 -0.3581 -0.0195 0.064 Uiso 0.33 1 calc PR C 6
H26I H 1.0294 -0.3575 0.0235 0.064 Uiso 0.33 1 calc PR C 6
C27B C 0.923(7) -0.448(4) 0.025(3) 0.15(4) Uiso 0.33 1 d P C 6
H27G H 0.8721 -0.4699 0.0420 0.226 Uiso 0.33 1 calc PR C 6
H27H H 0.9813 -0.4585 0.0364 0.226 Uiso 0.33 1 calc PR C 6
H27I H 0.9294 -0.4574 -0.0015 0.226 Uiso 0.33 1 calc PR C 6
C28B C 0.822(3) -0.379(2) 0.0043(15) 0.046(14) Uiso 0.33 1 d P C 6
H28G H 0.8006 -0.3371 -0.0014 0.069 Uiso 0.33 1 calc PR C 6
H28H H 0.7713 -0.4009 0.0210 0.069 Uiso 0.33 1 calc PR C 6
H28I H 0.8381 -0.3947 -0.0205 0.069 Uiso 0.33 1 calc PR C 6
C29' C 0.8001(9) -0.4060(6) 0.0913(4) 0.022(3) Uiso 1 1 d . . .
H29B H 0.7781 -0.4391 0.0826 0.026 Uiso 1 1 calc R C .
C30' C 0.7087(9) -0.4974(6) 0.1492(4) 0.021(3) Uiso 1 1 d . . .
C31' C 0.7563(9) -0.5338(6) 0.1770(4) 0.025(3) Uiso 1 1 d . . .
C32' C 0.7693(9) -0.5943(6) 0.1744(4) 0.026(3) Uiso 1 1 d . . .
C33' C 0.8167(10) -0.6365(6) 0.2064(5) 0.034(4) Uiso 1 1 d . . .
C34' C 0.9146(11) -0.6213(7) 0.2100(5) 0.053(5) Uiso 1 1 d . . .
H34D H 0.9119 -0.5891 0.2257 0.079 Uiso 1 1 calc R . .
H34E H 0.9483 -0.6089 0.1835 0.079 Uiso 1 1 calc R . .
H34F H 0.9472 -0.6559 0.2230 0.079 Uiso 1 1 calc R . .
C35' C 0.8253(12) -0.7007(7) 0.1951(6) 0.060(5) Uiso 1 1 d . . .
H35D H 0.8338 -0.7294 0.2186 0.090 Uiso 1 1 calc R . .
H35E H 0.8792 -0.7038 0.1747 0.090 Uiso 1 1 calc R . .
H35F H 0.7684 -0.7087 0.1850 0.090 Uiso 1 1 calc R . .
C36' C 0.7582(11) -0.6374(7) 0.2463(5) 0.052(5) Uiso 1 1 d . . .
H36D H 0.7510 -0.5975 0.2531 0.078 Uiso 1 1 calc R . .
H36E H 0.7889 -0.6634 0.2663 0.078 Uiso 1 1 calc R . .
H36F H 0.6966 -0.6519 0.2453 0.078 Uiso 1 1 calc R . .
C37' C 0.7440(11) -0.6138(7) 0.1419(5) 0.043(4) Uiso 1 1 d . . .
H37B H 0.7586 -0.6537 0.1386 0.052 Uiso 1 1 calc R . .
C38' C 0.6986(9) -0.5783(6) 0.1141(4) 0.021(3) Uiso 1 1 d . . .
C39' C 0.6659(11) -0.6021(7) 0.0798(5) 0.045(4) Uiso 1 1 d . . .
C40' C 0.7023(16) -0.5690(10) 0.0447(7) 0.105(8) Uiso 1 1 d . . .
H40D H 0.6960 -0.5897 0.0225 0.157 Uiso 1 1 calc R . .
H40E H 0.7685 -0.5631 0.0451 0.157 Uiso 1 1 calc R . .
H40F H 0.6684 -0.5307 0.0414 0.157 Uiso 1 1 calc R . .
C41' C 0.7132(15) -0.6613(9) 0.0738(7) 0.093(7) Uiso 1 1 d . . .
H41D H 0.6912 -0.6751 0.0515 0.140 Uiso 1 1 calc R . .
H41E H 0.6981 -0.6897 0.0979 0.140 Uiso 1 1 calc R . .
H41F H 0.7810 -0.6573 0.0683 0.140 Uiso 1 1 calc R . .
C42' C 0.5679(14) -0.6100(10) 0.0866(7) 0.089(7) Uiso 1 1 d . . .
H42D H 0.5482 -0.6217 0.0631 0.134 Uiso 1 1 calc R . .
H42E H 0.5350 -0.5729 0.0920 0.134 Uiso 1 1 calc R . .
H42F H 0.5532 -0.6407 0.1094 0.134 Uiso 1 1 calc R . .
C43' C 0.6785(9) -0.5222(6) 0.1202(4) 0.022(3) Uiso 1 1 d . . .
H43B H 0.6408 -0.4983 0.1031 0.026 Uiso 1 1 calc R . .
C44' C 0.5334(10) -0.4924(6) 0.2228(4) 0.028(4) Uiso 1 1 d . . .
H44C H 0.5840 -0.5086 0.2046 0.034 Uiso 1 1 calc R . .
H44D H 0.4749 -0.5113 0.2213 0.034 Uiso 1 1 calc R . .
C45' C 0.5567(10) -0.5051(7) 0.2645(4) 0.035(4) Uiso 1 1 d . . .
H45C H 0.5716 -0.5478 0.2713 0.042 Uiso 1 1 calc R . .
H45D H 0.6127 -0.4837 0.2663 0.042 Uiso 1 1 calc R . .
C46' C 0.4774(10) -0.4418(6) 0.3111(4) 0.027(4) Uiso 1 1 d . . .
C47' C 0.3863(9) -0.4251(6) 0.3358(4) 0.027(4) Uiso 1 1 d . . .
H47C H 0.3416 -0.4563 0.3372 0.032 Uiso 1 1 calc R . .
H47D H 0.3594 -0.3882 0.3221 0.032 Uiso 1 1 calc R . .
C48' C 0.2943(10) -0.3692(7) 0.3991(5) 0.037(4) Uiso 1 1 d . . .
C49' C 0.3079(16) -0.3205(10) 0.4078(7) 0.083(7) Uiso 1 1 d . . .
H49B H 0.3700 -0.3087 0.4062 0.099 Uiso 1 1 calc R . .
C50' C 0.2269(19) -0.2794(12) 0.4210(8) 0.121(9) Uiso 1 1 d . . .
H50B H 0.2345 -0.2455 0.4325 0.145 Uiso 1 1 calc R . .
C51' C 0.1406(16) -0.2963(10) 0.4146(7) 0.083(7) Uiso 1 1 d . . .
H51B H 0.0874 -0.2707 0.4194 0.100 Uiso 1 1 calc R . .
C52' C 0.129(2) -0.3450(13) 0.4025(9) 0.131(10) Uiso 1 1 d . . .
H52B H 0.0691 -0.3538 0.3980 0.157 Uiso 1 1 calc R . .
C53' C 0.2089(15) -0.3879(10) 0.3952(7) 0.087(7) Uiso 1 1 d . . .
H53B H 0.2009 -0.4255 0.3885 0.104 Uiso 1 1 calc R . .
C54' C 0.3953(10) -0.4844(7) 0.4157(5) 0.039(4) Uiso 1 1 d . . .
C55' C 0.4567(11) -0.4946(7) 0.4446(5) 0.045(4) Uiso 1 1 d . . .
H55B H 0.4964 -0.4647 0.4474 0.053 Uiso 1 1 calc R . .
C56' C 0.4583(12) -0.5476(8) 0.4682(5) 0.054(5) Uiso 1 1 d . . .
H56B H 0.5035 -0.5563 0.4859 0.065 Uiso 1 1 calc R . .
C57' C 0.3967(14) -0.5877(9) 0.4668(6) 0.073(6) Uiso 1 1 d . . .
H57B H 0.3944 -0.6229 0.4854 0.087 Uiso 1 1 calc R . .
C58' C 0.3335(15) -0.5787(9) 0.4375(6) 0.079(6) Uiso 1 1 d . . .
H58B H 0.2910 -0.6078 0.4361 0.095 Uiso 1 1 calc R . .
C59' C 0.3367(13) -0.5283(8) 0.4124(6) 0.060(5) Uiso 1 1 d . . .
H59B H 0.2982 -0.5222 0.3920 0.073 Uiso 1 1 calc R . .
C60' C 0.6614(10) -0.2963(6) 0.1741(4) 0.033(4) Uiso 1 1 d . . .
H60C H 0.6239 -0.3138 0.1574 0.039 Uiso 1 1 calc R . .
H60D H 0.6736 -0.2553 0.1617 0.039 Uiso 1 1 calc R . .
C61' C 0.6099(10) -0.2972(7) 0.2145(5) 0.037(4) Uiso 1 1 d . . .
H61C H 0.5422 -0.2911 0.2129 0.045 Uiso 1 1 calc R . .
H61D H 0.6200 -0.3364 0.2302 0.045 Uiso 1 1 calc R . .
C62' C 0.6605(10) -0.2648(7) 0.2709(5) 0.031(4) Uiso 1 1 d . . .
C63' C 0.6731(9) -0.2154(6) 0.2916(4) 0.023(3) Uiso 1 1 d . . .
H63C H 0.6694 -0.1777 0.2735 0.027 Uiso 1 1 calc R . .
H63D H 0.7348 -0.2195 0.3010 0.027 Uiso 1 1 calc R . .
C64' C 0.4746(10) -0.2006(6) 0.3132(4) 0.028(4) Uiso 1 1 d . . .
C65' C 0.4108(15) -0.2409(10) 0.3165(7) 0.081(7) Uiso 1 1 d . . .
H65B H 0.4243 -0.2799 0.3287 0.097 Uiso 1 1 calc R . .
C66' C 0.3246(16) -0.2279(10) 0.3027(7) 0.085(7) Uiso 1 1 d . . .
H66B H 0.2799 -0.2574 0.3066 0.102 Uiso 1 1 calc R . .
C67' C 0.3055(14) -0.1757(8) 0.2846(6) 0.064(6) Uiso 1 1 d . . .
H67B H 0.2460 -0.1673 0.2760 0.077 Uiso 1 1 calc R . .
C68' C 0.3658(14) -0.1345(9) 0.2779(6) 0.072(6) Uiso 1 1 d . . .
H68B H 0.3522 -0.0973 0.2632 0.087 Uiso 1 1 calc R . .
C69' C 0.4521(13) -0.1464(8) 0.2930(6) 0.066(6) Uiso 1 1 d . . .
H69B H 0.4955 -0.1161 0.2891 0.079 Uiso 1 1 calc R . .
C70' C 0.6005(11) -0.1595(7) 0.3614(5) 0.040(4) Uiso 1 1 d . . .
C71' C 0.5782(13) -0.1751(9) 0.4015(6) 0.064(5) Uiso 1 1 d . . .
H71B H 0.5536 -0.2121 0.4127 0.077 Uiso 1 1 calc R . .
C72' C 0.5942(17) -0.1320(12) 0.4254(9) 0.111(9) Uiso 1 1 d . . .
H72B H 0.5843 -0.1407 0.4535 0.133 Uiso 1 1 calc R . .
C73' C 0.6229(16) -0.0804(11) 0.4075(8) 0.102(8) Uiso 1 1 d . . .
H73B H 0.6281 -0.0520 0.4242 0.122 Uiso 1 1 calc R . .
C74' C 0.6452(15) -0.0634(10) 0.3695(7) 0.088(7) Uiso 1 1 d . . .
H74B H 0.6678 -0.0254 0.3592 0.106 Uiso 1 1 calc R . .
C75' C 0.6332(11) -0.1061(7) 0.3436(6) 0.052(5) Uiso 1 1 d . . .
H75B H 0.6476 -0.0971 0.3157 0.062 Uiso 1 1 calc R . .
C76' C 0.8584(9) -0.4748(6) 0.2007(4) 0.029(4) Uiso 1 1 d . . .
H76C H 0.8573 -0.4478 0.1754 0.035 Uiso 1 1 calc R . .
H76D H 0.9167 -0.4997 0.1988 0.035 Uiso 1 1 calc R . .
C77' C 0.8521(10) -0.4391(6) 0.2360(4) 0.032(4) Uiso 1 1 d . . .
H77C H 0.9049 -0.4125 0.2317 0.038 Uiso 1 1 calc R . .
H77D H 0.7933 -0.4147 0.2377 0.038 Uiso 1 1 calc R . .
C78' C 0.8035(9) -0.4724(6) 0.3059(4) 0.020(3) Uiso 1 1 d . . .
C79' C 0.8208(10) -0.5137(7) 0.3443(5) 0.037(4) Uiso 1 1 d . . .
H79C H 0.8645 -0.4953 0.3577 0.044 Uiso 1 1 calc R . .
H79D H 0.8511 -0.5511 0.3371 0.044 Uiso 1 1 calc R . .
C80' C 0.7614(11) -0.5566(7) 0.4231(5) 0.038(4) Uiso 1 1 d . . .
C81' C 0.7242(12) -0.5317(8) 0.4554(5) 0.056(5) Uiso 1 1 d . . .
H81B H 0.6766 -0.5015 0.4530 0.067 Uiso 1 1 calc R . .
C82' C 0.7557(14) -0.5503(9) 0.4928(7) 0.079(6) Uiso 1 1 d . . .
H82B H 0.7273 -0.5345 0.5157 0.095 Uiso 1 1 calc R . .
C83' C 0.8305(15) -0.5931(9) 0.4950(7) 0.083(7) Uiso 1 1 d . . .
H83B H 0.8519 -0.6073 0.5197 0.099 Uiso 1 1 calc R . .
C84' C 0.8724(16) -0.6141(10) 0.4605(7) 0.088(7) Uiso 1 1 d . . .
H84B H 0.9260 -0.6400 0.4608 0.106 Uiso 1 1 calc R . .
C85' C 0.8348(12) -0.5965(8) 0.4262(6) 0.056(5) Uiso 1 1 d . . .
H85B H 0.8613 -0.6130 0.4033 0.068 Uiso 1 1 calc R . .
C86' C 0.6634(10) -0.5888(7) 0.3648(5) 0.037(4) Uiso 1 1 d . . .
C87' C 0.7143(12) -0.6382(7) 0.3529(5) 0.049(5) Uiso 1 1 d . . .
H87B H 0.7805 -0.6400 0.3506 0.059 Uiso 1 1 calc R . .
C88' C 0.6677(13) -0.6846(9) 0.3445(6) 0.064(5) Uiso 1 1 d . . .
H88B H 0.7015 -0.7185 0.3367 0.077 Uiso 1 1 calc R . .
C89' C 0.5723(14) -0.6807(9) 0.3478(6) 0.072(6) Uiso 1 1 d . . .
H89B H 0.5411 -0.7122 0.3415 0.086 Uiso 1 1 calc R . .
C90' C 0.5184(14) -0.6324(8) 0.3600(6) 0.070(6) Uiso 1 1 d . . .
H90B H 0.4523 -0.6313 0.3622 0.084 Uiso 1 1 calc R . .
C91' C 0.5652(11) -0.5861(8) 0.3689(5) 0.049(5) Uiso 1 1 d . . .
H91B H 0.5309 -0.5528 0.3776 0.058 Uiso 1 1 calc R . .
N4' N 0.8337(9) -0.3454(7) 0.3657(4) 0.044(4) Uani 1 1 d . . .
O10' O 0.8065(7) -0.3975(5) 0.3778(4) 0.057(4) Uani 1 1 d . . .
O11' O 0.7808(8) -0.3071(5) 0.3526(4) 0.068(4) Uani 1 1 d . . .
O12' O 0.9136(8) -0.3352(6) 0.3698(5) 0.088(5) Uani 1 1 d . . .
O100 O 0.6368(6) -0.3659(5) 0.4253(3) 0.041(3) Uani 1 1 d . . .
Nd2' Nd 0.13721(6) -0.58603(5) 0.32740(3) 0.0526(3) Uani 1 1 d . . .
N5' N -0.0069(10) -0.6680(8) 0.3159(5) 0.059(4) Uani 1 1 d . . .
O13' O 0.0830(7) -0.6725(5) 0.3045(4) 0.054(3) Uani 1 1 d . . .
O14' O -0.0295(8) -0.6246(6) 0.3354(4) 0.067(4) Uani 1 1 d . . .
O15' O -0.0601(7) -0.7020(5) 0.3102(4) 0.052(3) Uani 1 1 d . . .
N6' N 0.3329(11) -0.6053(8) 0.2920(5) 0.067(5) Uani 1 1 d . . .
O16' O 0.3050(7) -0.5601(5) 0.3090(4) 0.049(3) Uani 1 1 d . . .
O17' O 0.2748(8) -0.6434(5) 0.2938(4) 0.061(4) Uani 1 1 d . . .
O18' O 0.4109(9) -0.6087(7) 0.2765(5) 0.095(5) Uani 1 1 d . . .
N7' N 0.0575(13) -0.5241(18) 0.3919(9) 0.25(2) Uani 1 1 d . . .
O19' O 0.1447(13) -0.5314(11) 0.3836(10) 0.237(17) Uani 1 1 d . . .
O20' O 0.0125(10) -0.5311(6) 0.3699(4) 0.083(4) Uani 1 1 d . . .
O21' O 0.0281(13) -0.4876(8) 0.4191(6) 0.129(7) Uani 1 1 d . . .
N8' N 0.1691(15) -0.6682(9) 0.3968(7) 0.083(6) Uani 1 1 d . . .
O22' O 0.2333(13) -0.6410(9) 0.3768(5) 0.107(6) Uani 1 1 d . . .
O23' O 0.0918(11) -0.6602(8) 0.3879(5) 0.112(7) Uani 1 1 d . . .
O24' O 0.1822(15) -0.7010(9) 0.4325(5) 0.141(8) Uani 1 1 d . . .
N9' N 0.1004(12) -0.5355(8) 0.2453(6) 0.067(5) Uani 1 1 d . . .
O25' O 0.1747(8) -0.5595(6) 0.2516(4) 0.061(4) Uani 1 1 d . . .
O26' O 0.0344(11) -0.5405(8) 0.2766(5) 0.108(6) Uani 1 1 d . . .
O27' O 0.0831(9) -0.5101(8) 0.2144(6) 0.103(6) Uani 1 1 d . . .
N101 N 0.1524(18) -0.4685(12) 0.3133(8) 0.092(8) Uiso 0.75 1 d P . .
C101 C 0.099(2) -0.3607(16) 0.3004(11) 0.112(12) Uiso 0.75 1 d P . .
C102 C 0.113(3) -0.423(2) 0.3042(15) 0.164(18) Uiso 0.75 1 d P . .
N201 N 1.1524(14) 0.6138(9) 0.0915(6) 0.103(7) Uiso 1 1 d . . .
C201 C 1.1114(17) 0.5738(11) 0.1034(7) 0.091(7) Uiso 1 1 d . . .
C202 C 1.0612(18) 0.5170(12) 0.1168(8) 0.109(9) Uiso 1 1 d . . .
N301 N 0.3234(14) -0.0664(9) 0.0471(6) 0.102(6) Uiso 1 1 d . . .
C301 C 0.3846(15) -0.0907(9) 0.0598(6) 0.073(6) Uiso 1 1 d . . .
C302 C 0.4594(16) -0.1252(10) 0.0781(7) 0.090(7) Uiso 1 1 d . . .
N401 N -0.5166(16) -0.3047(10) 0.4706(7) 0.073(7) Uiso 0.75 1 d P . .
C401 C -0.573(3) -0.3029(16) 0.4963(13) 0.114(12) Uiso 0.75 1 d P . .
C402 C -0.651(3) -0.304(2) 0.5317(15) 0.167(18) Uiso 0.75 1 d P . .

loop_
_atom_site_aniso_label
_atom_site_aniso_U_11
_atom_site_aniso_U_22
_atom_site_aniso_U_33
_atom_site_aniso_U_23
_atom_site_aniso_U_13
_atom_site_aniso_U_12
Nd1 0.0150(4) 0.0358(5) 0.0317(5) -0.0088(4) -0.0043(4) -0.0039(4)
P1 0.018(2) 0.035(3) 0.042(3) -0.008(2) -0.003(2) -0.0087(18)
P2 0.0147(19) 0.035(2) 0.026(2) -0.0053(19) 0.0040(18) -0.0063(17)
P3 0.0153(19) 0.042(3) 0.022(2) -0.006(2) -0.0002(17) -0.0087(18)
O1 0.028(6) 0.038(7) 0.064(9) 0.001(6) -0.008(6) -0.004(5)
O2 0.018(5) 0.030(6) 0.025(6) 0.002(5) -0.006(4) -0.001(4)
O3 0.033(6) 0.034(6) 0.024(6) -0.007(5) -0.009(5) -0.002(5)
O4 0.026(5) 0.046(7) 0.022(6) -0.011(5) -0.003(5) -0.024(5)
O5 0.019(5) 0.037(6) 0.063(8) -0.026(6) -0.008(5) -0.003(5)
O6 0.022(5) 0.066(7) 0.009(6) 0.004(5) 0.008(5) 0.016(5)
O7 0.018(5) 0.031(6) 0.028(6) -0.012(5) -0.006(5) -0.008(4)
O8 0.026(5) 0.041(6) 0.035(7) -0.004(5) -0.004(5) -0.026(5)
O9 0.017(5) 0.036(6) 0.030(6) 0.000(5) 0.000(5) -0.009(4)
N1 0.033(7) 0.032(7) 0.039(9) -0.013(7) -0.018(7) -0.008(6)
N2 0.019(6) 0.030(7) 0.042(9) -0.005(6) 0.006(6) 0.008(6)
N3 0.018(6) 0.041(8) 0.024(7) -0.006(6) -0.008(6) -0.002(6)
C1 0.012(7) 0.040(9) 0.026(9) 0.000(7) -0.010(7) 0.016(7)
N4 0.030(8) 0.052(10) 0.013(7) -0.006(7) 0.010(6) 0.001(8)
O10 0.033(6) 0.044(7) 0.048(8) -0.013(6) -0.008(6) -0.010(6)
O11 0.035(7) 0.036(6) 0.036(7) 0.002(5) -0.002(5) -0.005(5)
O12 0.042(7) 0.053(8) 0.063(9) -0.010(7) -0.006(6) 0.017(6)
Nd2 0.0179(5) 0.0468(6) 0.0584(7) -0.0015(5) -0.0047(5) 0.0001(4)
N5 0.025(8) 0.065(11) 0.061(12) -0.033(9) -0.005(8) -0.002(7)
O13 0.040(7) 0.057(8) 0.052(8) -0.007(7) -0.006(6) -0.004(6)
O14 0.050(8) 0.119(12) 0.051(9) -0.040(9) -0.021(7) 0.019(8)
O15 0.031(7) 0.056(9) 0.164(16) -0.027(9) -0.029(8) 0.014(6)
N6 0.047(12) 0.078(13) 0.070(14) 0.003(11) 0.007(11) -0.007(10)
O16 0.042(7) 0.081(9) 0.050(8) -0.028(7) -0.006(6) -0.017(7)
O17 0.026(7) 0.082(10) 0.099(13) 0.002(9) 0.002(8) 0.009(7)
O18 0.080(10) 0.111(13) 0.074(12) -0.016(10) 0.051(10) 0.004(9)
N7 0.019(8) 0.045(10) 0.082(14) -0.018(9) -0.005(9) 0.011(7)
O19 0.053(8) 0.124(12) 0.034(8) -0.033(8) 0.000(7) 0.014(8)
O20 0.042(7) 0.064(9) 0.064(10) 0.003(8) 0.018(7) 0.034(7)
O21 0.038(7) 0.078(9) 0.066(9) -0.025(8) -0.015(7) 0.010(6)
N8 0.052(10) 0.048(11) 0.091(14) 0.013(10) -0.043(10) 0.002(9)
O22 0.055(8) 0.052(8) 0.073(10) -0.008(7) -0.020(7) -0.003(6)
O23 0.110(13) 0.084(12) 0.187(19) 0.047(12) -0.115(14) -0.037(10)
O24 0.129(14) 0.049(10) 0.184(19) -0.023(10) -0.075(13) -0.040(10)
N9 0.017(7) 0.032(10) 0.091(13) -0.002(9) 0.001(8) -0.002(7)
O25 0.022(6) 0.043(7) 0.083(10) -0.019(7) 0.001(6) -0.012(6)
O26 0.059(8) 0.045(8) 0.098(12) -0.008(7) 0.032(8) -0.016(7)
O27 0.063(9) 0.032(8) 0.107(12) -0.004(7) 0.014(8) -0.009(7)
Nd1' 0.0188(4) 0.0298(5) 0.0316(5) -0.0016(4) -0.0030(4) -0.0010(4)
P1' 0.017(2) 0.053(3) 0.033(3) -0.003(2) 0.0001(19) -0.007(2)
P2' 0.031(2) 0.028(2) 0.027(3) -0.004(2) 0.0012(19) 0.0074(19)
P3' 0.027(2) 0.036(3) 0.025(2) 0.000(2) 0.0039(19) 0.0012(19)
O1' 0.017(5) 0.049(7) 0.024(6) -0.005(5) 0.004(5) 0.005(5)
O2' 0.022(5) 0.042(6) 0.015(6) -0.007(5) -0.004(4) 0.001(5)
O3' 0.016(5) 0.046(6) 0.012(5) -0.004(5) 0.002(4) -0.005(4)
O4' 0.027(6) 0.058(7) 0.038(7) -0.016(6) 0.007(5) -0.024(5)
O5' 0.017(5) 0.058(7) 0.022(6) -0.004(5) -0.002(5) -0.003(5)
O6' 0.055(7) 0.044(7) 0.018(6) -0.005(5) -0.009(5) 0.000(6)
O7' 0.039(6) 0.038(7) 0.032(7) 0.012(5) 0.015(5) 0.000(5)
O8' 0.042(6) 0.047(7) 0.024(6) -0.006(5) 0.012(5) 0.013(6)
O9' 0.025(5) 0.030(6) 0.033(7) -0.003(5) 0.016(5) -0.001(5)
N1' 0.018(6) 0.046(8) 0.021(7) 0.000(6) 0.010(6) -0.018(6)
N2' 0.037(7) 0.036(8) 0.017(7) -0.002(6) 0.002(6) 0.003(6)
N3' 0.032(7) 0.026(7) 0.027(8) -0.003(6) -0.017(6) 0.001(6)
C1' 0.016(7) 0.031(9) 0.018(8) 0.004(7) 0.001(6) -0.012(6)
N4' 0.030(9) 0.046(10) 0.049(10) 0.006(8) 0.012(7) -0.022(8)
O10' 0.026(6) 0.047(8) 0.095(11) 0.003(7) -0.016(7) -0.009(6)
O11' 0.039(7) 0.052(8) 0.109(12) 0.033(8) -0.036(8) -0.024(7)
O12' 0.035(8) 0.081(10) 0.145(15) 0.015(9) -0.034(9) -0.022(7)
O100 0.025(6) 0.055(7) 0.042(7) -0.002(6) -0.008(5) 0.003(5)
Nd2' 0.0306(5) 0.0544(7) 0.0782(9) -0.0240(6) -0.0088(5) -0.0052(5)
N5' 0.037(10) 0.087(14) 0.052(11) -0.014(10) 0.002(8) 0.000(10)
O13' 0.037(7) 0.048(8) 0.079(10) -0.024(7) -0.001(7) -0.001(6)
O14' 0.034(7) 0.077(10) 0.094(11) -0.041(9) 0.005(7) -0.003(7)
O15' 0.029(6) 0.067(8) 0.068(9) -0.026(7) 0.001(6) -0.026(6)
N6' 0.036(10) 0.065(13) 0.097(15) -0.025(11) 0.013(10) -0.001(9)
O16' 0.027(6) 0.059(8) 0.061(9) -0.009(7) -0.007(6) -0.007(6)
O17' 0.041(7) 0.055(8) 0.081(10) -0.004(7) 0.018(7) -0.016(7)
O18' 0.034(8) 0.121(13) 0.135(15) -0.055(11) 0.016(9) -0.008(8)
N7' 0.037(12) 0.56(6) 0.24(3) -0.33(4) -0.083(17) 0.12(2)
O19' 0.077(14) 0.23(3) 0.48(5) -0.24(3) -0.09(2) 0.050(15)
O20' 0.070(10) 0.105(12) 0.082(12) -0.042(9) -0.011(9) -0.005(9)
O21' 0.125(15) 0.136(16) 0.129(18) -0.029(14) -0.021(13) -0.004(12)
N8' 0.078(15) 0.068(14) 0.11(2) -0.038(13) -0.001(15) -0.002(12)
O22' 0.119(15) 0.154(17) 0.054(11) -0.010(11) -0.023(11) -0.032(13)
O23' 0.061(10) 0.157(16) 0.122(15) 0.024(12) -0.038(10) -0.076(11)
O24' 0.21(2) 0.153(18) 0.067(13) 0.010(13) -0.063(14) -0.019(16)
N9' 0.040(11) 0.090(13) 0.078(15) 0.001(11) -0.047(11) 0.000(10)
O25' 0.026(7) 0.098(10) 0.059(9) -0.022(8) 0.002(6) 0.008(7)
O26' 0.069(10) 0.149(16) 0.085(13) 0.011(11) 0.014(10) 0.023(10)
O27' 0.036(8) 0.141(15) 0.128(16) 0.015(12) -0.035(10) -0.008(9)

loop_
_atom_type_symbol
_atom_type_description
_atom_type_scat_dispersion_real
_atom_type_scat_dispersion_imag
_atom_type_scat_source
C C 0.0033 0.0016 'International Tables Vol C Tables 4.2.6.8 and 6.1.1.4'
H H 0.0000 0.0000 'International Tables Vol C Tables 4.2.6.8 and 6.1.1.4'
N N 0.0061 0.0033 'International Tables Vol C Tables 4.2.6.8 and 6.1.1.4'
O O 0.0106 0.0060 'International Tables Vol C Tables 4.2.6.8 and 6.1.1.4'
P P 0.1023 0.0942 'International Tables Vol C Tables 4.2.6.8 and 6.1.1.4'
Nd Nd -0.1943 3.0179 'International Tables Vol C Tables 4.2.6.8 and 6.1.1.4'

loop_
_geom_angle_atom_site_label_1
_geom_angle_atom_site_label_2
_geom_angle_atom_site_label_3
_geom_angle
_geom_angle_site_symmetry_1
_geom_angle_site_symmetry_3
_geom_angle_publ_flag
O4 Nd1 O6 86.2(3) . . ?
O4 Nd1 O7 142.5(3) . . ?
O6 Nd1 O7 75.9(3) . . ?
O4 Nd1 O5 71.1(3) . . ?
O6 Nd1 O5 81.2(3) . . ?
O7 Nd1 O5 73.7(3) . . ?
O4 Nd1 O8 71.8(3) . . ?
O6 Nd1 O8 70.3(3) . . ?
O7 Nd1 O8 129.0(3) . . ?
O5 Nd1 O8 134.2(3) . . ?
O4 Nd1 O9 141.1(3) . . ?
O6 Nd1 O9 98.7(3) . . ?
O7 Nd1 O9 75.0(3) . . ?
O5 Nd1 O9 147.7(3) . . ?
O8 Nd1 O9 73.7(3) . . ?
O4 Nd1 O10 84.1(3) . . ?
O6 Nd1 O10 152.0(3) . . ?
O7 Nd1 O10 125.5(3) . . ?
O5 Nd1 O10 119.9(3) . . ?
O8 Nd1 O10 81.7(3) . . ?
O9 Nd1 O10 73.6(3) . . ?
O4 Nd1 O11 78.0(3) . . ?
O6 Nd1 O11 151.3(3) . . ?
O7 Nd1 O11 102.6(3) . . ?
O5 Nd1 O11 71.2(3) . . ?
O8 Nd1 O11 125.1(3) . . ?
O9 Nd1 O11 108.6(3) . . ?
O10 Nd1 O11 50.1(3) . . ?
O4 Nd1 N4 79.5(3) . . ?
O6 Nd1 N4 165.6(3) . . ?
O7 Nd1 N4 116.8(3) . . ?
O5 Nd1 N4 95.7(3) . . ?
O8 Nd1 N4 103.2(3) . . ?
O9 Nd1 N4 91.5(3) . . ?
O10 Nd1 N4 24.8(3) . . ?
O11 Nd1 N4 25.3(3) . . ?
O5 P1 C54 110.4(6) . . ?
O5 P1 C48 111.2(7) . . ?
C54 P1 C48 108.8(6) . . ?
O5 P1 C47 111.3(6) . . ?
C54 P1 C47 108.4(7) . . ?
C48 P1 C47 106.7(7) . . ?
O7 P2 C64 111.4(6) . . ?
O7 P2 C70 112.2(6) . . ?
C64 P2 C70 107.4(7) . . ?
O7 P2 C63 112.8(6) . . ?
C64 P2 C63 106.6(7) . . ?
C70 P2 C63 106.1(7) . . ?
O9 P3 C80 111.1(6) . . ?
O9 P3 C86 112.1(6) . . ?
C80 P3 C86 106.7(6) . . ?
O9 P3 C79 110.9(6) . . ?
C80 P3 C79 108.5(7) . . ?
C86 P3 C79 107.4(6) . . ?
C3 O1 C44 116.2(12) . . ?
C17 O2 C60 115.4(10) . . ?
C31 O3 C76 111.8(10) . . ?
C46 O4 Nd1 140.9(10) . . ?
P1 O5 Nd1 139.6(6) . . ?
C62 O6 Nd1 137.8(9) . . ?
P2 O7 Nd1 135.5(5) . . ?
C78 O8 Nd1 137.8(9) . . ?
P3 O9 Nd1 132.9(5) . . ?
C46 N1 C45 121.6(11) . . ?
C62 N2 C61 122.5(11) . . ?
C78 N3 C77 128.6(12) . . ?
C16 C1 C2 115.1(11) . . ?
C16 C1 C30 111.8(11) . . ?
C2 C1 C30 108.0(11) . . ?
C3 C2 C15 119.6(13) . . ?
C3 C2 C1 122.0(13) . . ?
C15 C2 C1 118.4(13) . . ?
C2 C3 O1 119.9(13) . . ?
C2 C3 C4 121.1(15) . . ?
O1 C3 C4 118.5(14) . . ?
C9 C4 C3 116.2(16) . . ?
C9 C4 C5 121.7(15) . . ?
C3 C4 C5 122.1(15) . . ?
C8 C5 C6 109.9(16) . . ?
C8 C5 C4 111.9(15) . . ?
C6 C5 C4 109.4(15) . . ?
C8 C5 C7 112.9(17) . . ?
C6 C5 C7 104.7(16) . . ?
C4 C5 C7 107.7(15) . . ?
C10 C9 C4 123.9(16) . . ?
C9 C10 C15 118.4(15) . . ?
C9 C10 C11 120.8(14) . . ?
C15 C10 C11 120.7(14) . . ?
C12A C11 C14 148(3) . . ?
C12A C11 C12 58(3) . . ?
C14 C11 C12 111(2) . . ?
C12A C11 C13A 111(4) . . ?
C14 C11 C13A 50(3) . . ?
C12 C11 C13A 133(3) . . ?
C12A C11 C13 61(3) . . ?
C14 C11 C13 106(2) . . ?
C12 C11 C13 115(2) . . ?
C13A C11 C13 56(3) . . ?
C12A C11 C10 106(3) . . ?
C14 C11 C10 106.6(19) . . ?
C12 C11 C10 112.5(18) . . ?
C13A C11 C10 114(3) . . ?
C13 C11 C10 104.8(18) . . ?
C12A C11 C14A 109(3) . . ?
C14 C11 C14A 64(2) . . ?
C12 C11 C14A 52(2) . . ?
C13A C11 C14A 108(3) . . ?
C13 C11 C14A 147(3) . . ?
C10 C11 C14A 109(2) . . ?
C2 C15 C10 120.6(14) . . ?
C17 C16 C29 118.0(12) . . ?
C17 C16 C1 121.0(13) . . ?
C29 C16 C1 120.8(13) . . ?
C16 C17 C18 121.2(13) . . ?
C16 C17 O2 118.9(12) . . ?
C18 C17 O2 119.5(13) . . ?
C17 C18 C23 118.4(13) . . ?
C17 C18 C19 125.4(12) . . ?
C23 C18 C19 116.1(12) . . ?
C21 C19 C18 114.9(13) . . ?
C21 C19 C20 107.5(12) . . ?
C18 C19 C20 111.6(11) . . ?
C21 C19 C22 107.1(12) . . ?
C18 C19 C22 110.5(12) . . ?
C20 C19 C22 104.7(12) . . ?
C24 C23 C18 122.2(13) . . ?
C29 C24 C23 116.7(14) . . ?
C29 C24 C25 120.7(14) . . ?
C23 C24 C25 122.2(13) . . ?
C28 C25 C24 109.8(14) . . ?
C28 C25 C26 114.2(15) . . ?
C24 C25 C26 109.7(15) . . ?
C28 C25 C27 106.0(17) . . ?
C24 C25 C27 111.5(14) . . ?
C26 C25 C27 105.6(15) . . ?
C24 C29 C16 123.0(14) . . ?
C43 C30 C31 118.9(14) . . ?
C43 C30 C1 120.6(13) . . ?
C31 C30 C1 120.3(12) . . ?
O3 C31 C30 118.8(12) . . ?
O3 C31 C32 120.3(12) . . ?
C30 C31 C32 120.3(13) . . ?
C37 C32 C31 115.2(14) . . ?
C37 C32 C33 123.1(14) . . ?
C31 C32 C33 121.7(13) . . ?
C32 C33 C34 110.8(14) . . ?
C32 C33 C35 107.9(13) . . ?
C34 C33 C35 107.2(13) . . ?
C32 C33 C36 114.6(13) . . ?
C34 C33 C36 106.1(13) . . ?
C35 C33 C36 110.0(14) . . ?
C32 C37 C38 126.7(15) . . ?
C43 C38 C37 114.1(14) . . ?
C43 C38 C39 119.4(14) . . ?
C37 C38 C39 126.4(15) . . ?
C38 C39 C41 109.8(16) . . ?
C38 C39 C40 107.8(16) . . ?
C41 C39 C40 108.9(17) . . ?
C38 C39 C42 107.7(16) . . ?
C41 C39 C42 111.9(17) . . ?
C40 C39 C42 110.7(18) . . ?
C30 C43 C38 124.1(15) . . ?
O1 C44 C45 108.6(13) . . ?
N1 C45 C44 110.5(11) . . ?
O4 C46 N1 121.3(14) . . ?
O4 C46 C47 122.2(14) . . ?
N1 C46 C47 116.5(13) . . ?
C46 C47 P1 109.8(10) . . ?
C53 C48 C49 120.8(15) . . ?
C53 C48 P1 121.2(12) . . ?
C49 C48 P1 118.1(12) . . ?
C50 C49 C48 117.5(17) . . ?
C49 C50 C51 122(2) . . ?
C50 C51 C52 121(2) . . ?
C53 C52 C51 120(2) . . ?
C52 C53 C48 119.4(18) . . ?
C55 C54 C59 118.8(15) . . ?
C55 C54 P1 118.5(11) . . ?
C59 C54 P1 122.0(13) . . ?
C54 C55 C56 121.8(15) . . ?
C57 C56 C55 118.6(18) . . ?
C58 C57 C56 122(2) . . ?
C57 C58 C59 120(2) . . ?
C54 C59 C58 119(2) . . ?
O2 C60 C61 109.3(11) . . ?
N2 C61 C60 111.0(11) . . ?
O6 C62 N2 122.2(13) . . ?
O6 C62 C63 122.5(13) . . ?
N2 C62 C63 115.1(12) . . ?
C62 C63 P2 110.3(10) . . ?
C69 C64 C65 120.1(15) . . ?
C69 C64 P2 123.9(12) . . ?
C65 C64 P2 115.6(13) . . ?
C66 C65 C64 118.7(19) . . ?
C65 C66 C67 119(2) . . ?
C68 C67 C66 120.6(19) . . ?
C67 C68 C69 118.1(17) . . ?
C64 C69 C68 122.7(15) . . ?
C75 C70 C71 118.8(15) . . ?
C75 C70 P2 125.5(12) . . ?
C71 C70 P2 115.6(12) . . ?
C70 C71 C72 119.5(17) . . ?
C73 C72 C71 118(2) . . ?
C74 C73 C72 122(2) . . ?
C73 C74 C75 121(2) . . ?
C74 C75 C70 120.1(18) . . ?
O3 C76 C77 109.1(11) . . ?
N3 C77 C76 115.1(12) . . ?
O8 C78 N3 119.5(12) . . ?
O8 C78 C79 121.8(13) . . ?
N3 C78 C79 118.4(12) . . ?
C78 C79 P3 108.5(9) . . ?
C85 C80 C81 117.7(13) . . ?
C85 C80 P3 120.1(11) . . ?
C81 C80 P3 122.1(11) . . ?
C82 C81 C80 119.1(15) . . ?
C83 C82 C81 121.6(17) . . ?
C84 C83 C82 118.5(17) . . ?
C83 C84 C85 121.8(17) . . ?
C84 C85 C80 121.3(15) . . ?
C87 C86 C91 119.6(14) . . ?
C87 C86 P3 122.1(11) . . ?
C91 C86 P3 118.4(11) . . ?
C86 C87 C88 120.4(14) . . ?
C89 C88 C87 118.3(15) . . ?
C90 C89 C88 122.7(17) . . ?
C89 C90 C91 118.7(15) . . ?
C86 C91 C90 120.4(14) . . ?
O12 N4 O10 126.1(13) . . ?
O12 N4 O11 119.4(13) . . ?
O10 N4 O11 114.4(13) . . ?
O12 N4 Nd1 176.9(10) . . ?
O10 N4 Nd1 56.8(7) . . ?
O11 N4 Nd1 57.7(7) . . ?
N4 O10 Nd1 98.4(8) . . ?
N4 O11 Nd1 97.0(8) . . ?
O17 Nd2 O16 51.9(4) . . ?
O17 Nd2 O23 77.8(6) . . ?
O16 Nd2 O23 111.1(5) . . ?
O17 Nd2 O14 119.5(5) . . ?
O16 Nd2 O14 68.0(4) . . ?
O23 Nd2 O14 123.0(5) . . ?
O17 Nd2 O13 162.7(4) . . ?
O16 Nd2 O13 117.9(4) . . ?
O23 Nd2 O13 96.1(5) . . ?
O14 Nd2 O13 50.6(4) . . ?
O17 Nd2 O25 118.8(4) . . ?
O16 Nd2 O25 102.7(4) . . ?
O23 Nd2 O25 145.0(5) . . ?
O14 Nd2 O25 77.7(4) . . ?
O13 Nd2 O25 75.3(4) . . ?
O17 Nd2 O20 72.9(5) . . ?
O16 Nd2 O20 121.8(4) . . ?
O23 Nd2 O20 67.5(5) . . ?
O14 Nd2 O20 164.0(4) . . ?
O13 Nd2 O20 120.1(4) . . ?
O25 Nd2 O20 87.3(4) . . ?
O17 Nd2 O19 121.0(5) . . ?
O16 Nd2 O19 170.8(4) . . ?
O23 Nd2 O19 69.9(5) . . ?
O14 Nd2 O19 119.6(4) . . ?
O13 Nd2 O19 70.6(4) . . ?
O25 Nd2 O19 75.3(4) . . ?
O20 Nd2 O19 49.5(4) . . ?
O17 Nd2 O22 87.2(4) . . ?
O16 Nd2 O22 81.3(4) . . ?
O23 Nd2 O22 48.8(4) . . ?
O14 Nd2 O22 76.5(4) . . ?
O13 Nd2 O22 76.8(4) . . ?
O25 Nd2 O22 150.2(4) . . ?
O20 Nd2 O22 116.1(4) . . ?
O19 Nd2 O22 105.0(4) . . ?
O17 Nd2 O26 68.5(4) . . ?
O16 Nd2 O26 71.9(4) . . ?
O23 Nd2 O26 133.3(5) . . ?
O14 Nd2 O26 101.8(4) . . ?
O13 Nd2 O26 124.6(4) . . ?
O25 Nd2 O26 50.3(4) . . ?
O20 Nd2 O26 72.2(4) . . ?
O19 Nd2 O26 100.6(5) . . ?
O22 Nd2 O26 151.4(4) . . ?
O17 Nd2 N5 143.6(5) . . ?
O16 Nd2 N5 93.2(4) . . ?
O23 Nd2 N5 111.8(5) . . ?
O14 Nd2 N5 25.4(4) . . ?
O13 Nd2 N5 25.2(4) . . ?
O25 Nd2 N5 74.1(4) . . ?
O20 Nd2 N5 143.5(5) . . ?
O19 Nd2 N5 94.8(4) . . ?
O22 Nd2 N5 76.2(4) . . ?
O26 Nd2 N5 114.5(4) . . ?
O17 Nd2 N7 95.4(5) . . ?
O16 Nd2 N7 146.2(4) . . ?
O23 Nd2 N7 61.9(5) . . ?
O14 Nd2 N7 145.1(4) . . ?
O13 Nd2 N7 95.9(4) . . ?
O25 Nd2 N7 85.0(4) . . ?
O20 Nd2 N7 24.7(3) . . ?
O19 Nd2 N7 25.6(4) . . ?
O22 Nd2 N7 108.3(4) . . ?
O26 Nd2 N7 89.5(4) . . ?
N5 Nd2 N7 120.4(5) . . ?
O13 N5 O14 118.4(13) . . ?
O13 N5 O15 121.7(16) . . ?
O14 N5 O15 119.8(15) . . ?
O13 N5 Nd2 59.3(8) . . ?
O14 N5 Nd2 59.3(7) . . ?
O15 N5 Nd2 176.5(10) . . ?
N5 O13 Nd2 95.5(10) . . ?
N5 O14 Nd2 95.4(9) . . ?
O18 N6 O16 122.3(19) . . ?
O18 N6 O17 125.8(18) . . ?
O16 N6 O17 111.8(17) . . ?
O18 N6 Nd2 174.1(14) . . ?
O16 N6 Nd2 56.4(9) . . ?
O17 N6 Nd2 56.4(10) . . ?
N6 O16 Nd2 97.6(11) . . ?
N6 O17 Nd2 97.5(10) . . ?
O20 N7 O19 117.3(15) . . ?
O20 N7 O21 123.5(14) . . ?
O19 N7 O21 119.1(16) . . ?
O20 N7 Nd2 59.9(9) . . ?
O19 N7 Nd2 60.3(9) . . ?
O21 N7 Nd2 166.8(11) . . ?
N7 O19 Nd2 94.1(11) . . ?
N7 O20 Nd2 95.5(9) . . ?
O24 N8 O23 125.7(16) . . ?
O24 N8 O22 121.3(16) . . ?
O23 N8 O22 112.8(16) . . ?
O24 N8 Nd2 179.1(15) . . ?
O23 N8 Nd2 54.9(9) . . ?
O22 N8 Nd2 58.1(8) . . ?
N8 O22 Nd2 96.6(10) . . ?
N8 O23 Nd2 101.5(11) . . ?
O27 N9 O26 122.3(15) . . ?
O27 N9 O25 121.9(14) . . ?
O26 N9 O25 115.8(13) . . ?
O27 N9 Nd2 177.9(14) . . ?
O26 N9 Nd2 59.3(8) . . ?
O25 N9 Nd2 56.5(7) . . ?
N9 O25 Nd2 98.1(9) . . ?
N9 O26 Nd2 95.8(10) . . ?
O9' Nd1' O6' 137.4(3) . . ?
O9' Nd1' O5' 80.8(3) . . ?
O6' Nd1' O5' 117.2(3) . . ?
O9' Nd1' O7' 148.5(3) . . ?
O6' Nd1' O7' 71.5(3) . . ?
O5' Nd1' O7' 72.2(3) . . ?
O9' Nd1' O4' 81.7(3) . . ?
O6' Nd1' O4' 70.9(3) . . ?
O5' Nd1' O4' 69.8(3) . . ?
O7' Nd1' O4' 103.3(3) . . ?
O9' Nd1' O8' 71.3(3) . . ?
O6' Nd1' O8' 69.7(3) . . ?
O5' Nd1' O8' 135.5(3) . . ?
O7' Nd1' O8' 140.1(3) . . ?
O4' Nd1' O8' 72.3(3) . . ?
O9' Nd1' O100 80.2(3) . . ?
O6' Nd1' O100 141.0(3) . . ?
O5' Nd1' O100 70.5(3) . . ?
O7' Nd1' O100 75.7(3) . . ?
O4' Nd1' O100 138.4(3) . . ?
O8' Nd1' O100 134.1(3) . . ?
O9' Nd1' O11' 121.7(3) . . ?
O6' Nd1' O11' 73.1(4) . . ?
O5' Nd1' O11' 136.5(4) . . ?
O7' Nd1' O11' 72.2(4) . . ?
O4' Nd1' O11' 143.2(4) . . ?
O8' Nd1' O11' 88.0(4) . . ?
O100 Nd1' O11' 77.2(4) . . ?
O9' Nd1' O10' 73.0(3) . . ?
O6' Nd1' O10' 107.9(4) . . ?
O5' Nd1' O10' 133.6(4) . . ?
O7' Nd1' O10' 114.9(4) . . ?
O4' Nd1' O10' 139.5(4) . . ?
O8' Nd1' O10' 69.8(4) . . ?
O100 Nd1' O10' 67.9(4) . . ?
O11' Nd1' O10' 48.7(4) . . ?
O9' Nd1' N4' 98.1(4) . . ?
O6' Nd1' N4' 89.0(4) . . ?
O5' Nd1' N4' 142.5(3) . . ?
O7' Nd1' N4' 93.7(4) . . ?
O4' Nd1' N4' 147.5(4) . . ?
O8' Nd1' N4' 76.8(4) . . ?
O100 Nd1' N4' 72.5(3) . . ?
O11' Nd1' N4' 23.6(3) . . ?
O10' Nd1' N4' 25.1(3) . . ?
O5' P1' C54' 111.5(6) . . ?
O5' P1' C47' 111.5(6) . . ?
C54' P1' C47' 109.0(7) . . ?
O5' P1' C48' 110.4(7) . . ?
C54' P1' C48' 110.6(7) . . ?
C47' P1' C48' 103.5(7) . . ?
O7' P2' C64' 110.0(6) . . ?
O7' P2' C70' 112.4(7) . . ?
C64' P2' C70' 109.9(7) . . ?
O7' P2' C63' 110.8(6) . . ?
C64' P2' C63' 106.4(7) . . ?
C70' P2' C63' 107.3(7) . . ?
O9' P3' C86' 110.9(6) . . ?
O9' P3' C80' 112.2(7) . . ?
C86' P3' C80' 106.9(7) . . ?
O9' P3' C79' 114.5(6) . . ?
C86' P3' C79' 109.3(8) . . ?
C80' P3' C79' 102.5(7) . . ?
C3' O1' C44' 117.1(10) . . ?
C17' O2' C60' 112.8(10) . . ?
C31' O3' C76' 114.5(10) . . ?
C46' O4' Nd1' 142.3(10) . . ?
P1' O5' Nd1' 140.7(6) . . ?
C62' O6' Nd1' 141.1(10) . . ?
P2' O7' Nd1' 138.2(6) . . ?
C78' O8' Nd1' 142.0(10) . . ?
P3' O9' Nd1' 136.5(5) . . ?
C46' N1' C45' 124.2(12) . . ?
C62' N2' C61' 122.3(13) . . ?
C78' N3' C77' 122.6(12) . . ?
C30' C1' C2' 112.1(10) . . ?
C30' C1' C16' 110.1(11) . . ?
C2' C1' C16' 108.8(11) . . ?
C15' C2' C3' 119.7(12) . . ?
C15' C2' C1' 120.8(12) . . ?
C3' C2' C1' 119.4(12) . . ?
O1' C3' C4' 121.5(13) . . ?
O1' C3' C2' 119.4(11) . . ?
C4' C3' C2' 118.9(13) . . ?
C9' C4' C3' 117.9(14) . . ?
C9' C4' C5' 121.1(13) . . ?
C3' C4' C5' 120.7(13) . . ?
C8' C5' C4' 112.4(13) . . ?
C8' C5' C6' 111.6(14) . . ?
C4' C5' C6' 108.7(13) . . ?
C8' C5' C7' 106.5(13) . . ?
C4' C5' C7' 110.2(13) . . ?
C6' C5' C7' 107.3(12) . . ?
C4' C9' C10' 124.3(14) . . ?
C15' C10' C9' 117.1(13) . . ?
C15' C10' C11' 120.7(13) . . ?
C9' C10' C11' 122.0(13) . . ?
C13B C11' C14' 120(3) . . ?
C13B C11' C12' 56(2) . . ?
C14' C11' C12' 112.7(19) . . ?
C13B C11' C10' 121(3) . . ?
C14' C11' C10' 118.3(18) . . ?
C12' C11' C10' 107.3(15) . . ?
C13B C11' C12B 107(4) . . ?
C14' C11' C12B 65(3) . . ?
C12' C11' C12B 57(3) . . ?
C10' C11' C12B 104(3) . . ?
C13B C11' C14B 108(3) . . ?
C14' C11' C14B 38.1(18) . . ?
C12' C11' C14B 140(2) . . ?
C10' C11' C14B 111(2) . . ?
C12B C11' C14B 103(3) . . ?
C13B C11' C13' 47(2) . . ?
C14' C11' C13' 109.5(18) . . ?
C12' C11' C13' 103.2(18) . . ?
C10' C11' C13' 104.5(14) . . ?
C12B C11' C13' 149(3) . . ?
C14B C11' C13' 76(2) . . ?
C2' C15' C10' 122.0(14) . . ?
C29' C16' C17' 118.3(13) . . ?
C29' C16' C1' 119.4(12) . . ?
C17' C16' C1' 122.3(13) . . ?
C18' C17' C16' 122.4(14) . . ?
C18' C17' O2' 122.0(12) . . ?
C16' C17' O2' 115.2(12) . . ?
C23' C18' C17' 116.5(13) . . ?
C23' C18' C19' 122.8(13) . . ?
C17' C18' C19' 120.7(13) . . ?
C20' C19' C22' 108.0(13) . . ?
C20' C19' C21' 112.6(14) . . ?
C22' C19' C21' 103.1(13) . . ?
C20' C19' C18' 105.6(12) . . ?
C22' C19' C18' 110.4(14) . . ?
C21' C19' C18' 116.9(12) . . ?
C18' C23' C24' 123.3(14) . . ?
C29' C24' C23' 116.0(13) . . ?
C29' C24' C25' 123.1(13) . . ?
C23' C24' C25' 120.7(13) . . ?
C28B C25' C26B 119(3) . . ?
C28B C25' C28' 52(2) . . ?
C26B C25' C28' 133(3) . . ?
C28B C25' C27B 98(4) . . ?
C26B C25' C27B 112(4) . . ?
C28' C25' C27B 46(3) . . ?
C28B C25' C24' 108(2) . . ?
C26B C25' C24' 112(2) . . ?
C28' C25' C24' 114.3(15) . . ?
C27B C25' C24' 106(4) . . ?
C28B C25' C27' 138(3) . . ?
C26B C25' C27' 43(2) . . ?
C28' C25' C27' 108.1(17) . . ?
C27B C25' C27' 71(4) . . ?
C24' C25' C27' 113.4(14) . . ?
C28B C25' C26' 58(2) . . ?
C26B C25' C26' 66(2) . . ?
C28' C25' C26' 104.1(17) . . ?
C27B C25' C26' 140(4) . . ?
C24' C25' C26' 110.7(16) . . ?
C27' C25' C26' 105.3(18) . . ?
C16' C29' C24' 122.3(13) . . ?
C43' C30' C31' 118.2(12) . . ?
C43' C30' C1' 122.5(12) . . ?
C31' C30' C1' 119.2(11) . . ?
O3' C31' C30' 118.7(11) . . ?
O3' C31' C32' 121.6(12) . . ?
C30' C31' C32' 119.0(12) . . ?
C37' C32' C31' 118.1(13) . . ?
C37' C32' C33' 121.8(13) . . ?
C31' C32' C33' 120.0(12) . . ?
C36' C33' C34' 108.4(13) . . ?
C36' C33' C32' 110.0(12) . . ?
C34' C33' C32' 114.5(13) . . ?
C36' C33' C35' 109.1(13) . . ?
C34' C33' C35' 105.8(13) . . ?
C32' C33' C35' 108.8(12) . . ?
C32' C37' C38' 123.1(15) . . ?
C43' C38' C37' 116.5(13) . . ?
C43' C38' C39' 121.4(12) . . ?
C37' C38' C39' 122.0(13) . . ?
C40' C39' C42' 117.8(18) . . ?
C40' C39' C41' 99.5(18) . . ?
C42' C39' C41' 107.1(16) . . ?
C40' C39' C38' 108.9(16) . . ?
C42' C39' C38' 111.4(16) . . ?
C41' C39' C38' 111.5(14) . . ?
C38' C43' C30' 124.4(13) . . ?
O1' C44' C45' 109.3(11) . . ?
N1' C45' C44' 111.5(12) . . ?
O4' C46' N1' 123.9(14) . . ?
O4' C46' C47' 118.6(13) . . ?
N1' C46' C47' 117.5(13) . . ?
C46' C47' P1' 114.7(10) . . ?
C49' C48' C53' 124.6(19) . . ?
C49' C48' P1' 116.7(15) . . ?
C53' C48' P1' 118.3(14) . . ?
C48' C49' C50' 121(2) . . ?
C51' C50' C49' 114(2) . . ?
C52' C51' C50' 123(3) . . ?
C51' C52' C53' 121(3) . . ?
C48' C53' C52' 115(2) . . ?
C59' C54' C55' 119.6(15) . . ?
C59' C54' P1' 123.0(13) . . ?
C55' C54' P1' 117.4(12) . . ?
C56' C55' C54' 119.2(15) . . ?
C57' C56' C55' 120.4(18) . . ?
C56' C57' C58' 121(2) . . ?
C59' C58' C57' 118(2) . . ?
C58' C59' C54' 121.1(18) . . ?
O2' C60' C61' 108.3(12) . . ?
N2' C61' C60' 112.4(13) . . ?
O6' C62' N2' 120.8(13) . . ?
O6' C62' C63' 120.7(14) . . ?
N2' C62' C63' 118.5(13) . . ?
C62' C63' P2' 107.2(10) . . ?
C65' C64' C69' 115.1(16) . . ?
C65' C64' P2' 121.4(14) . . ?
C69' C64' P2' 123.4(12) . . ?
C64' C65' C66' 122(2) . . ?
C67' C66' C65' 120(2) . . ?
C66' C67' C68' 122(2) . . ?
C67' C68' C69' 119(2) . . ?
C64' C69' C68' 121.7(18) . . ?
C75' C70' C71' 124.4(17) . . ?
C75' C70' P2' 122.6(14) . . ?
C71' C70' P2' 113.0(13) . . ?
C70' C71' C72' 116(2) . . ?
C73' C72' C71' 118(3) . . ?
C74' C73' C72' 128(3) . . ?
C73' C74' C75' 116(2) . . ?
C70' C75' C74' 117.1(19) . . ?
O3' C76' C77' 105.9(11) . . ?
N3' C77' C76' 109.1(11) . . ?
O8' C78' N3' 119.7(13) . . ?
O8' C78' C79' 121.3(14) . . ?
N3' C78' C79' 118.7(13) . . ?
C78' C79' P3' 113.7(10) . . ?
C81' C80' C85' 118.9(16) . . ?
C81' C80' P3' 117.0(13) . . ?
C85' C80' P3' 123.9(14) . . ?
C80' C81' C82' 120.9(18) . . ?
C83' C82' C81' 118(2) . . ?
C84' C83' C82' 119(2) . . ?
C85' C84' C83' 119(2) . . ?
C80' C85' C84' 124(2) . . ?
C87' C86' C91' 120.5(15) . . ?
C87' C86' P3' 122.3(12) . . ?
C91' C86' P3' 117.1(12) . . ?
C88' C87' C86' 119.7(16) . . ?
C89' C88' C87' 119.0(19) . . ?
C88' C89' C90' 123(2) . . ?
C91' C90' C89' 117.8(19) . . ?
C90' C91' C86' 119.7(16) . . ?
O11' N4' O12' 121.7(14) . . ?
O11' N4' O10' 120.6(13) . . ?
O12' N4' O10' 117.6(15) . . ?
O11' N4' Nd1' 60.2(7) . . ?
O12' N4' Nd1' 177.0(12) . . ?
O10' N4' Nd1' 60.8(7) . . ?
N4' O10' Nd1' 94.1(9) . . ?
N4' O11' Nd1' 96.2(9) . . ?
O13' Nd2' O19' 147.8(8) . . ?
O13' Nd2' O22' 97.2(5) . . ?
O19' Nd2' O22' 67.8(7) . . ?
O13' Nd2' O16' 119.3(4) . . ?
O19' Nd2' O16' 83.4(6) . . ?
O22' Nd2' O16' 69.8(5) . . ?
O13' Nd2' O23' 72.8(5) . . ?
O19' Nd2' O23' 76.1(9) . . ?
O22' Nd2' O23' 49.3(5) . . ?
O16' Nd2' O23' 119.2(4) . . ?
O13' Nd2' O26' 77.0(5) . . ?
O19' Nd2' O26' 116.8(7) . . ?
O22' Nd2' O26' 174.2(6) . . ?
O16' Nd2' O26' 113.5(5) . . ?
O23' Nd2' O26' 127.0(5) . . ?
O13' Nd2' O17' 69.4(4) . . ?
O19' Nd2' O17' 124.7(5) . . ?
O22' Nd2' O17' 68.7(5) . . ?
O16' Nd2' O17' 50.3(4) . . ?
O23' Nd2' O17' 99.4(5) . . ?
O26' Nd2' O17' 109.4(5) . . ?
O13' Nd2' O20' 115.0(4) . . ?
O19' Nd2' O20' 47.6(5) . . ?
O22' Nd2' O20' 103.2(5) . . ?
O16' Nd2' O20' 125.7(4) . . ?
O23' Nd2' O20' 75.9(6) . . ?
O26' Nd2' O20' 78.9(5) . . ?
O17' Nd2' O20' 171.5(4) . . ?
O13' Nd2' O25' 78.2(4) . . ?
O19' Nd2' O25' 133.5(8) . . ?
O22' Nd2' O25' 130.5(5) . . ?
O16' Nd2' O25' 70.3(4) . . ?
O23' Nd2' O25' 150.3(5) . . ?
O26' Nd2' O25' 49.5(4) . . ?
O17' Nd2' O25' 63.6(4) . . ?
O20' Nd2' O25' 123.6(4) . . ?
O13' Nd2' O14' 50.3(4) . . ?
O19' Nd2' O14' 107.6(6) . . ?
O22' Nd2' O14' 112.6(6) . . ?
O16' Nd2' O14' 169.0(4) . . ?
O23' Nd2' O14' 64.0(4) . . ?
O26' Nd2' O14' 63.1(5) . . ?
O17' Nd2' O14' 119.7(4) . . ?
O20' Nd2' O14' 64.9(4) . . ?
O25' Nd2' O14' 101.8(4) . . ?
O13' Nd2' N101 145.9(6) . . ?
O19' Nd2' N101 60.5(9) . . ?
O22' Nd2' N101 116.0(7) . . ?
O16' Nd2' N101 69.2(6) . . ?
O23' Nd2' N101 135.0(7) . . ?
O26' Nd2' N101 69.9(7) . . ?
O17' Nd2' N101 114.1(6) . . ?
O20' Nd2' N101 66.8(7) . . ?
O25' Nd2' N101 74.4(6) . . ?
O14' Nd2' N101 116.8(6) . . ?
O13' Nd2' N8' 84.3(5) . . ?
O19' Nd2' N8' 70.4(8) . . ?
O22' Nd2' N8' 24.9(5) . . ?
O16' Nd2' N8' 94.7(5) . . ?
O23' Nd2' N8' 24.5(4) . . ?
O26' Nd2' N8' 151.2(6) . . ?
O17' Nd2' N8' 83.6(5) . . ?
O20' Nd2' N8' 89.6(5) . . ?
O25' Nd2' N8' 146.5(5) . . ?
O14' Nd2' N8' 88.1(5) . . ?
N101 Nd2' N8' 129.4(7) . . ?
O15' N5' O14' 124.8(15) . . ?
O15' N5' O13' 123.0(16) . . ?
O14' N5' O13' 112.1(15) . . ?
N5' O13' Nd2' 101.4(10) . . ?
N5' O14' Nd2' 96.0(9) . . ?
O18' N6' O17' 124.3(18) . . ?
O18' N6' O16' 119.1(17) . . ?
O17' N6' O16' 116.6(15) . . ?
O18' N6' Nd2' 175.0(15) . . ?
O17' N6' Nd2' 59.4(8) . . ?
O16' N6' Nd2' 57.5(8) . . ?
N6' O16' Nd2' 96.9(9) . . ?
N6' O17' Nd2' 95.9(10) . . ?
O20' N7' O19' 119(2) . . ?
O20' N7' O21' 121(2) . . ?
O19' N7' O21' 116(2) . . ?
O20' N7' Nd2' 61.5(12) . . ?
O19' N7' Nd2' 59.1(14) . . ?
O21' N7' Nd2' 171(3) . . ?
N7' O19' Nd2' 95.1(15) . . ?
N7' O20' Nd2' 96.1(14) . . ?
O23' N8' O22' 120(2) . . ?
O23' N8' O24' 119(2) . . ?
O22' N8' O24' 120(2) . . ?
O23' N8' Nd2' 60.4(13) . . ?
O22' N8' Nd2' 59.5(13) . . ?
O24' N8' Nd2' 172.3(14) . . ?
N8' O22' Nd2' 95.6(15) . . ?
N8' O23' Nd2' 95.1(14) . . ?
O27' N9' O25' 126(2) . . ?
O27' N9' O26' 120.0(17) . . ?
O25' N9' O26' 114.2(17) . . ?
O27' N9' Nd2' 173.0(16) . . ?
O25' N9' Nd2' 58.2(10) . . ?
O26' N9' Nd2' 56.6(10) . . ?
N9' O25' Nd2' 98.2(12) . . ?
N9' O26' Nd2' 97.3(11) . . ?
C102 N101 Nd2' 145(3) . . ?
N101 C102 C101 155(5) . . ?
N201 C201 C202 175(3) . . ?
N301 C301 C302 176(3) . . ?
N401 C401 C402 177(4) . . ?

loop_
_geom_bond_atom_site_label_1
_geom_bond_atom_site_label_2
_geom_bond_distance
_geom_bond_site_symmetry_2
_geom_bond_publ_flag
Nd1 O4 2.358(9) . ?
Nd1 O6 2.386(9) . ?
Nd1 O7 2.394(9) . ?
Nd1 O5 2.405(8) . ?
Nd1 O8 2.437(9) . ?
Nd1 O9 2.452(9) . ?
Nd1 O10 2.535(10) . ?
Nd1 O11 2.552(10) . ?
Nd1 N4 2.997(15) . ?
P1 O5 1.486(10) . ?
P1 C54 1.780(14) . ?
P1 C48 1.790(15) . ?
P1 C47 1.822(14) . ?
P2 O7 1.519(9) . ?
P2 C64 1.783(14) . ?
P2 C70 1.785(15) . ?
P2 C63 1.852(14) . ?
P3 O9 1.510(9) . ?
P3 C80 1.756(14) . ?
P3 C86 1.803(14) . ?
P3 C79 1.829(14) . ?
O1 C3 1.390(18) . ?
O1 C44 1.424(17) . ?
O2 C17 1.389(16) . ?
O2 C60 1.433(15) . ?
O3 C31 1.352(16) . ?
O3 C76 1.450(16) . ?
O4 C46 1.240(16) . ?
O6 C62 1.252(16) . ?
O8 C78 1.236(14) . ?
N1 C46 1.316(18) . ?
N1 C45 1.510(17) . ?
N2 C62 1.338(16) . ?
N2 C61 1.459(17) . ?
N3 C78 1.307(17) . ?
N3 C77 1.442(17) . ?
C1 C16 1.500(18) . ?
C1 C2 1.567(18) . ?
C1 C30 1.575(19) . ?
C2 C3 1.368(19) . ?
C2 C15 1.384(19) . ?
C3 C4 1.43(2) . ?
C4 C9 1.37(2) . ?
C4 C5 1.55(2) . ?
C5 C8 1.50(2) . ?
C5 C6 1.54(2) . ?
C5 C7 1.55(3) . ?
C9 C10 1.37(2) . ?
C10 C15 1.387(19) . ?
C10 C11 1.60(2) . ?
C11 C12A 1.47(7) . ?
C11 C14 1.49(4) . ?
C11 C12 1.53(3) . ?
C11 C13A 1.54(5) . ?
C11 C13 1.57(3) . ?
C11 C14A 1.66(5) . ?
C16 C17 1.377(19) . ?
C16 C29 1.407(18) . ?
C17 C18 1.386(18) . ?
C18 C23 1.405(19) . ?
C18 C19 1.560(19) . ?
C19 C21 1.51(2) . ?
C19 C20 1.570(19) . ?
C19 C22 1.59(2) . ?
C23 C24 1.386(19) . ?
C24 C29 1.377(18) . ?
C24 C25 1.53(2) . ?
C25 C28 1.50(2) . ?
C25 C26 1.54(2) . ?
C25 C27 1.55(3) . ?
C30 C43 1.36(2) . ?
C30 C31 1.427(18) . ?
C31 C32 1.44(2) . ?
C32 C37 1.37(2) . ?
C32 C33 1.49(2) . ?
C33 C34 1.53(2) . ?
C33 C35 1.54(2) . ?
C33 C36 1.57(2) . ?
C37 C38 1.418(19) . ?
C38 C43 1.40(2) . ?
C38 C39 1.52(2) . ?
C39 C41 1.52(3) . ?
C39 C40 1.53(3) . ?
C39 C42 1.56(3) . ?
C44 C45 1.53(2) . ?
C46 C47 1.517(19) . ?
C48 C53 1.40(2) . ?
C48 C49 1.41(2) . ?
C49 C50 1.36(2) . ?
C50 C51 1.36(2) . ?
C51 C52 1.38(3) . ?
C52 C53 1.35(2) . ?
C54 C55 1.36(2) . ?
C54 C59 1.36(2) . ?
C55 C56 1.38(2) . ?
C56 C57 1.34(2) . ?
C57 C58 1.32(2) . ?
C58 C59 1.44(3) . ?
C60 C61 1.506(18) . ?
C62 C63 1.498(19) . ?
C64 C69 1.35(2) . ?
C64 C65 1.38(2) . ?
C65 C66 1.37(2) . ?
C66 C67 1.42(3) . ?
C67 C68 1.34(2) . ?
C68 C69 1.37(2) . ?
C70 C75 1.39(2) . ?
C70 C71 1.40(2) . ?
C71 C72 1.40(2) . ?
C72 C73 1.37(2) . ?
C73 C74 1.33(2) . ?
C74 C75 1.35(2) . ?
C76 C77 1.50(2) . ?
C78 C79 1.455(18) . ?
C80 C85 1.387(19) . ?
C80 C81 1.418(19) . ?
C81 C82 1.40(2) . ?
C82 C83 1.39(2) . ?
C83 C84 1.35(2) . ?
C84 C85 1.39(2) . ?
C86 C87 1.352(18) . ?
C86 C91 1.366(19) . ?
C87 C88 1.39(2) . ?
C88 C89 1.38(2) . ?
C89 C90 1.31(2) . ?
C90 C91 1.407(19) . ?
N4 O12 1.233(15) . ?
N4 O10 1.271(15) . ?
N4 O11 1.291(14) . ?
Nd2 O17 2.445(13) . ?
Nd2 O16 2.446(11) . ?
Nd2 O23 2.483(13) . ?
Nd2 O14 2.489(11) . ?
Nd2 O13 2.491(11) . ?
Nd2 O25 2.502(10) . ?
Nd2 O20 2.511(11) . ?
Nd2 O19 2.517(12) . ?
Nd2 O22 2.543(11) . ?
Nd2 O26 2.569(12) . ?
Nd2 N5 2.883(14) . ?
Nd2 N7 2.891(17) . ?
N5 O13 1.235(16) . ?
N5 O14 1.240(17) . ?
N5 O15 1.262(16) . ?
N6 O18 1.22(2) . ?
N6 O16 1.289(18) . ?
N6 O17 1.29(2) . ?
N7 O20 1.212(18) . ?
N7 O19 1.254(16) . ?
N7 O21 1.269(17) . ?
N8 O24 1.194(17) . ?
N8 O23 1.216(17) . ?
N8 O22 1.278(16) . ?
N9 O27 1.189(15) . ?
N9 O26 1.256(16) . ?
N9 O25 1.289(16) . ?
Nd1' O9' 2.429(9) . ?
Nd1' O6' 2.430(10) . ?
Nd1' O5' 2.434(9) . ?
Nd1' O7' 2.436(10) . ?
Nd1' O4' 2.482(9) . ?
Nd1' O8' 2.490(10) . ?
Nd1' O100 2.518(10) . ?
Nd1' O11' 2.615(10) . ?
Nd1' O10' 2.621(10) . ?
Nd1' N4' 2.996(13) . ?
P1' O5' 1.472(9) . ?
P1' C54' 1.779(16) . ?
P1' C47' 1.780(14) . ?
P1' C48' 1.823(16) . ?
P2' O7' 1.490(10) . ?
P2' C64' 1.762(14) . ?
P2' C70' 1.822(16) . ?
P2' C63' 1.830(14) . ?
P3' O9' 1.484(10) . ?
P3' C86' 1.759(15) . ?
P3' C80' 1.778(16) . ?
P3' C79' 1.783(15) . ?
O1' C3' 1.360(16) . ?
O1' C44' 1.431(16) . ?
O2' C17' 1.433(17) . ?
O2' C60' 1.457(16) . ?
O3' C31' 1.376(16) . ?
O3' C76' 1.456(15) . ?
O4' C46' 1.219(16) . ?
O6' C62' 1.261(17) . ?
O8' C78' 1.214(15) . ?
N1' C46' 1.289(17) . ?
N1' C45' 1.482(18) . ?
N2' C62' 1.324(18) . ?
N2' C61' 1.431(17) . ?
N3' C78' 1.303(17) . ?
N3' C77' 1.465(17) . ?
C1' C30' 1.544(18) . ?
C1' C2' 1.555(17) . ?
C1' C16' 1.579(18) . ?
C2' C15' 1.368(18) . ?
C2' C3' 1.433(19) . ?
C3' C4' 1.427(18) . ?
C4' C9' 1.354(19) . ?
C4' C5' 1.54(2) . ?
C5' C8' 1.51(2) . ?
C5' C6' 1.56(2) . ?
C5' C7' 1.59(2) . ?
C9' C10' 1.40(2) . ?
C10' C15' 1.387(18) . ?
C10' C11' 1.51(2) . ?
C11' C13B 1.36(5) . ?
C11' C14' 1.43(3) . ?
C11' C12' 1.49(3) . ?
C11' C12B 1.56(6) . ?
C11' C14B 1.63(4) . ?
C11' C13' 1.66(3) . ?
C16' C29' 1.361(18) . ?
C16' C17' 1.381(18) . ?
C17' C18' 1.376(19) . ?
C18' C23' 1.353(19) . ?
C18' C19' 1.57(2) . ?
C19' C20' 1.52(2) . ?
C19' C22' 1.53(2) . ?
C19' C21' 1.53(2) . ?
C23' C24' 1.423(18) . ?
C24' C29' 1.379(18) . ?
C24' C25' 1.51(2) . ?
C25' C28B 1.42(5) . ?
C25' C26B 1.42(5) . ?
C25' C28' 1.50(3) . ?
C25' C27B 1.51(9) . ?
C25' C27' 1.52(3) . ?
C25' C26' 1.59(3) . ?
C30' C43' 1.365(18) . ?
C30' C31' 1.401(17) . ?
C31' C32' 1.408(18) . ?
C32' C37' 1.37(2) . ?
C32' C33' 1.562(19) . ?
C33' C36' 1.50(2) . ?
C33' C34' 1.51(2) . ?
C33' C35' 1.58(2) . ?
C37' C38' 1.376(19) . ?
C38' C43' 1.349(17) . ?
C38' C39' 1.53(2) . ?
C39' C40' 1.38(3) . ?
C39' C42' 1.42(2) . ?
C39' C41' 1.51(2) . ?
C44' C45' 1.507(19) . ?
C46' C47' 1.526(19) . ?
C48' C49' 1.24(2) . ?
C48' C53' 1.37(2) . ?
C49' C50' 1.52(3) . ?
C50' C51' 1.39(3) . ?
C51' C52' 1.28(3) . ?
C52' C53' 1.48(3) . ?
C54' C59' 1.39(2) . ?
C54' C55' 1.41(2) . ?
C55' C56' 1.36(2) . ?
C56' C57' 1.34(2) . ?
C57' C58' 1.44(3) . ?
C58' C59' 1.33(2) . ?
C60' C61' 1.48(2) . ?
C62' C63' 1.468(19) . ?
C64' C65' 1.33(2) . ?
C64' C69' 1.38(2) . ?
C65' C66' 1.40(3) . ?
C66' C67' 1.30(3) . ?
C67' C68' 1.30(2) . ?
C68' C69' 1.42(2) . ?
C70' C75' 1.37(2) . ?
C70' C71' 1.37(2) . ?
C71' C72' 1.44(3) . ?
C72' C73' 1.31(3) . ?
C73' C74' 1.31(3) . ?
C74' C75' 1.46(3) . ?
C76' C77' 1.564(19) . ?
C78' C79' 1.548(19) . ?
C80' C81' 1.36(2) . ?
C80' C85' 1.37(2) . ?
C81' C82' 1.43(3) . ?
C82' C83' 1.42(3) . ?
C83' C84' 1.40(3) . ?
C84' C85' 1.37(3) . ?
C86' C87' 1.40(2) . ?
C86' C91' 1.41(2) . ?
C87' C88' 1.39(2) . ?
C88' C89' 1.37(2) . ?
C89' C90' 1.40(3) . ?
C90' C91' 1.40(2) . ?
N4' O11' 1.208(15) . ?
N4' O12' 1.228(15) . ?
N4' O10' 1.275(15) . ?
Nd2' O13' 2.467(11) . ?
Nd2' O19' 2.49(2) . ?
Nd2' O22' 2.499(16) . ?
Nd2' O16' 2.508(10) . ?
Nd2' O23' 2.519(16) . ?
Nd2' O26' 2.524(15) . ?
Nd2' O17' 2.555(12) . ?
Nd2' O20' 2.556(14) . ?
Nd2' O25' 2.577(13) . ?
Nd2' O14' 2.590(11) . ?
Nd2' N101 2.69(3) . ?
Nd2' N8' 2.89(2) . ?
N5' O15' 1.193(17) . ?
N5' O14' 1.288(18) . ?
N5' O13' 1.306(17) . ?
N6' O18' 1.181(18) . ?
N6' O17' 1.243(17) . ?
N6' O16' 1.288(17) . ?
N7' O20' 1.106(19) . ?
N7' O19' 1.26(2) . ?
N7' O21' 1.36(2) . ?
N8' O23' 1.20(2) . ?
N8' O22' 1.22(2) . ?
N8' O24' 1.37(2) . ?
N9' O27' 1.18(2) . ?
N9' O25' 1.211(17) . ?
N9' O26' 1.33(2) . ?
N101 C102 1.18(5) . ?
C101 C102 1.43(5) . ?
N201 C201 1.12(3) . ?
C201 C202 1.51(3) . ?
N301 C301 1.12(2) . ?
C301 C302 1.46(3) . ?
N401 C401 1.12(4) . ?
C401 C402 1.54(6) . ?
